data_3000290
loop_
_publ_author_name
'Gammond, Lawrence V. D.'
'Auer, Henry'
'Mendes Da Silva, Rita'
'Zeidler, Anita'
'Ortiz-Mosquera, Jairo F.'
'Nieto-Mu\~noz, Adriana M.'
'Rodrigues, Ana Candida M.'
'dAnci\~aes Almeida Silva, Igor'
'Eckert, Hellmut'
'Benmore, Chris J.'
'Salmon, Philip S.'

_publ_section_title
;
 Structure of crystalline and amorphous materials in the NASICON system
 Na1+xAlxGe2&#x2212;x(PO4)3
;
_journal_issue 7
_journal_name_full 'The Journal of Chemical Physics'
_journal_page_first 074501
_journal_paper_doi 10.1063/5.0049399
_journal_volume 155
_journal_year 2021
_chemical_formula_structural 'Na1.413 Al 0.43 Ge1.57 (P O4)3'
_chemical_formula_sum 'Al0.43 Ge1.57 Na1.413 O12 P3'
_chemical_formula_weight 442.93
_space_group_IT_number 148
_space_group_name_Hall '-R 3'
_space_group_name_H-M_alt 'R -3 :H'
_symmetry_cell_setting trigonal
_symmetry_space_group_name_Hall '-R 3'
_symmetry_space_group_name_H-M 'R -3 :H'
_cell_angle_alpha 90.0000
_cell_angle_beta 90.0000
_cell_angle_gamma 120.000
_cell_formula_units_Z 6
_cell_length_a 8.2218(4)
_cell_length_b 8.2218(4)
_cell_length_c 21.4570(15)
_cell_measurement_temperature 295
_cell_volume 1256.13(12)
_computing_structure_refinement FULLPROF
_diffrn_ambient_temperature 295
_diffrn_measurement_device_type 'BERII E9 neutron powder diffractometer'
_diffrn_radiation_type neutron
_diffrn_radiation_wavelength 1.79820
_diffrn_source 'nuclear reactor'
_diffrn_source_type 'Constant Wavelength Neutron Diffraction'
_pd_char_colour white
_pd_instr_location ' 'E9 diffractometer, BERII, Berlin, Germany''
_pd_meas_2theta_range_inc 0.075035
_pd_meas_2theta_range_max 141.75000
_pd_meas_2theta_range_min -8.99957
_pd_meas_number_of_points 2011
_pd_proc_2theta_range_inc 0.075035
_pd_proc_2theta_range_max 141.7915
_pd_proc_2theta_range_min -8.9581
_pd_proc_ls_pref_orient_corr ' ?'
_pd_proc_ls_prof_R_factor 3.6567
_pd_proc_ls_prof_wR_expected 2.3913
_pd_proc_ls_prof_wR_factor 4.5958
_pd_proc_wavelength 1.798200
_pd_spec_mounting ' ?'
_refine_ls_goodness_of_fit_all 1.922
_refine_ls_number_parameters 63
_refine_ls_number_reflns 395
_refine_ls_number_restraints 0
_refine_ls_R_I_factor 6.3356
_refine_ls_shift/su_max 0.001
_cod_data_source_file NAGP04_fin.cif
_cod_data_source_block Na1.4Ge1.6Al0.4(PO4)3;
_cod_depositor_comments
;
The following automatic conversions were performed:

data item '_symmetry_cell_setting' value 'Trigonal' was changed to
'trigonal' in accordance with the built-in table derived from the CIF
Core dictionary named 'cif_core.dic' version 2.4.5 last updated on
2014-11-21.

Automatic conversion script
Id: cif_fix_values 8369 2020-08-20 11:38:08Z andrius 

 Releasing structure 3000290 into public domain as published material.
;
_cod_original_cell_volume 1256.14(15)
_cod_original_sg_symbol_H-M 'R -3'
_cod_database_code 3000290
_pd_proc_ls_prof_cr_factor 12.1412
_pd_proc_ls_prof_cwr_factor 11.9807
_pd_proc_ls_prof_cwr_expected 6.2339
_pd_proc_ls_prof_chi2 3.6935
_pd_proc_ls_prof_echi2 3.6935

loop_
_symmetry_equiv_pos_as_xyz
x,y,z
-y,x-y,z
-x+y,-x,z
-x,-y,-z
y,-x+y,-z
x-y,x,-z
x+2/3,y+1/3,z+1/3
-y+2/3,x-y+1/3,z+1/3
-x+y+2/3,-x+1/3,z+1/3
-x+2/3,-y+1/3,-z+1/3
y+2/3,-x+y+1/3,-z+1/3
x-y+2/3,x+1/3,-z+1/3
x+1/3,y+2/3,z+2/3
-y+1/3,x-y+2/3,z+2/3
-x+y+1/3,-x+2/3,z+2/3
-x+1/3,-y+2/3,-z+2/3
y+1/3,-x+y+2/3,-z+2/3
x-y+1/3,x+2/3,-z+2/3

loop_
_atom_site_label
_atom_site_fract_x
_atom_site_fract_y
_atom_site_fract_z
_atom_site_U_iso_or_equiv
_atom_site_occupancy
_atom_site_adp_type
_atom_site_type_symbol
Na1 0.00000 0.00000 0.00000 0.018(2) 1.00000 Uiso Na
Na2 0.00000 0.00000 0.50000 0.086(7) 0.964(14) Uiso Na
Na3 0.037(2) 0.33333 0.080(5) 0.108(15) 0.144(7) Uiso Na
Al1 0.00000 0.00000 0.14560(17) 0.0075(12) 0.200(10) Uiso Al
Ge1 0.00000 0.00000 0.14560(17) 0.0075(12) 0.800(10) Uiso Ge
Al2 0.00000 0.00000 0.35360(18) 0.0163(12) 0.232(9) Uiso Al
Ge2 0.00000 0.00000 0.35360(18) 0.0163(12) 0.768(9) Uiso Ge
P1 0.0046(6) 0.2877(3) 0.2500(3) 0.0147(9) 1.000(9) Uiso P
O1 0.0272(8) 0.1999(10) 0.1916(3) 0.027(2) 1.000(9) Uiso O
O2 0.2134(9) 0.0585(8) 0.3067(3) 0.0199(19) 1.000(9) Uiso O
O3 0.1827(7) 0.1727(7) 0.0888(2) 0.0132(16) 1.000(9) Uiso O
O4 0.1457(8) 0.1977(8) 0.4065(3) 0.0226(18) 1.000(9) Uiso O

loop_
_atom_type_symbol
_atom_type_scat_length_neutron
_atom_type_scat_source
Na 0.36300 V.F._Sears_Neutron_News_3_26_(1992)
Al 0.34490 V.F._Sears_Neutron_News_3_26_(1992)
Ge 0.81850 V.F._Sears_Neutron_News_3_26_(1992)
P 0.51300 V.F._Sears_Neutron_News_3_26_(1992)
O 0.58030 V.F._Sears_Neutron_News_3_26_(1992)

loop_
_geom_angle_atom_site_label_1
_geom_angle_atom_site_label_2
_geom_angle_atom_site_label_3
_geom_angle
_geom_angle_site_symmetry_1
_geom_angle_site_symmetry_3
Na3 Na1 Na3 92.6(16) 1_555 2_555
Na3 Na1 Na3 92.6(18) 1_555 3_555
Na3 Na1 Na3 180(3) 1_555 4_555
Na3 Na1 Na3 87(3) 1_555 5_555
Na3 Na1 Na3 87(3) 1_555 6_555
Na3 Na1 Al1 56.6(14) 1_555 1_555
Na3 Na1 Al1 123(3) 1_555 4_555
Na3 Na1 Ge1 56.6(14) 1_555 1_555
Na3 Na1 Ge1 123(3) 1_555 4_555
Na3 Na1 P1 49.8(11) 1_555 10_455
Na3 Na1 P1 115.7(11) 1_555 11_445
Na3 Na1 P1 50.5(12) 1_555 12_555
Na3 Na1 P1 130(2) 1_555 13_544
Na3 Na1 P1 64(2) 1_555 14_554
Na3 Na1 P1 130(2) 1_555 15_444
Na3 Na1 O2 73.9(14) 1_555 10_555
Na3 Na1 O2 45.7(13) 1_555 11_455
Na3 Na1 O2 133.6(13) 1_555 12_445
Na3 Na1 O2 106.1(18) 1_555 13_444
Na3 Na1 O2 134.3(19) 1_555 14_544
Na3 Na1 O2 46.4(18) 1_555 15_554
Na3 Na1 O3 48.1(11) 1_555 2_555
Na3 Na1 O3 94.1(12) 1_555 3_555
Na3 Na1 O3 136(3) 1_555 4_555
Na3 Na1 O3 132(3) 1_555 5_555
Na3 Na1 O3 86(3) 1_555 6_555
Na3 Na1 Na3 92.6(18) 2_555 3_555
Na3 Na1 Na3 87(3) 2_555 4_555
Na3 Na1 Na3 180(4) 2_555 5_555
Na3 Na1 Na3 87(3) 2_555 6_555
Na3 Na1 Al1 56.6(14) 2_555 1_555
Na3 Na1 Al1 123(3) 2_555 4_555
Na3 Na1 Ge1 56.6(14) 2_555 1_555
Na3 Na1 Ge1 123(3) 2_555 4_555
Na3 Na1 P1 50.5(11) 2_555 10_455
Na3 Na1 P1 49.8(12) 2_555 11_445
Na3 Na1 P1 115.7(12) 2_555 12_555
Na3 Na1 P1 130(2) 2_555 13_544
Na3 Na1 P1 130(2) 2_555 14_554
Na3 Na1 P1 64(2) 2_555 15_444
Na3 Na1 O2 133.6(14) 2_555 10_555
Na3 Na1 O2 73.9(13) 2_555 11_455
Na3 Na1 O2 45.7(13) 2_555 12_445
Na3 Na1 O2 46.4(18) 2_555 13_444
Na3 Na1 O2 106.1(19) 2_555 14_544
Na3 Na1 O2 134.3(18) 2_555 15_554
Na3 Na1 O3 94.1(12) 2_555 1_555
Na3 Na1 O3 48.1(12) 2_555 3_555
Na3 Na1 O3 86(3) 2_555 4_555
Na3 Na1 O3 136(3) 2_555 5_555
Na3 Na1 O3 132(3) 2_555 6_555
Na3 Na1 Na3 87(3) 3_555 4_555
Na3 Na1 Na3 87(3) 3_555 5_555
Na3 Na1 Na3 180(4) 3_555 6_555
Na3 Na1 Al1 56.6(15) 3_555 1_555
Na3 Na1 Al1 123(3) 3_555 4_555
Na3 Na1 Ge1 56.6(15) 3_555 1_555
Na3 Na1 Ge1 123(3) 3_555 4_555
Na3 Na1 P1 115.7(14) 3_555 10_455
Na3 Na1 P1 50.5(12) 3_555 11_445
Na3 Na1 P1 49.8(12) 3_555 12_555
Na3 Na1 P1 64(2) 3_555 13_544
Na3 Na1 P1 130(2) 3_555 14_554
Na3 Na1 P1 130(2) 3_555 15_444
Na3 Na1 O2 45.7(13) 3_555 10_555
Na3 Na1 O2 133.6(16) 3_555 11_455
Na3 Na1 O2 73.9(14) 3_555 12_445
Na3 Na1 O2 134.3(19) 3_555 13_444
Na3 Na1 O2 46.4(18) 3_555 14_544
Na3 Na1 O2 106.1(18) 3_555 15_554
Na3 Na1 O3 48.1(12) 3_555 1_555
Na3 Na1 O3 94.1(14) 3_555 2_555
Na3 Na1 O3 132(3) 3_555 4_555
Na3 Na1 O3 86(3) 3_555 5_555
Na3 Na1 O3 136(3) 3_555 6_555
Na3 Na1 Na3 92.6(16) 4_555 5_555
Na3 Na1 Na3 92.6(18) 4_555 6_555
Na3 Na1 Al1 123(3) 4_555 1_555
Na3 Na1 Al1 56.6(14) 4_555 4_555
Na3 Na1 Ge1 123(3) 4_555 1_555
Na3 Na1 Ge1 56.6(14) 4_555 4_555
Na3 Na1 P1 130(2) 4_555 10_455
Na3 Na1 P1 64(2) 4_555 11_445
Na3 Na1 P1 130(2) 4_555 12_555
Na3 Na1 P1 49.8(11) 4_555 13_544
Na3 Na1 P1 115.7(11) 4_555 14_554
Na3 Na1 P1 50.5(12) 4_555 15_444
Na3 Na1 O2 106.1(18) 4_555 10_555
Na3 Na1 O2 134.3(19) 4_555 11_455
Na3 Na1 O2 46.4(18) 4_555 12_445
Na3 Na1 O2 73.9(14) 4_555 13_444
Na3 Na1 O2 45.7(13) 4_555 14_544
Na3 Na1 O2 133.6(13) 4_555 15_554
Na3 Na1 O3 136(3) 4_555 1_555
Na3 Na1 O3 132(3) 4_555 2_555
Na3 Na1 O3 86(3) 4_555 3_555
Na3 Na1 O3 48.1(11) 4_555 5_555
Na3 Na1 O3 94.1(12) 4_555 6_555
Na3 Na1 Na3 92.6(18) 5_555 6_555
Na3 Na1 Al1 123(3) 5_555 1_555
Na3 Na1 Al1 56.6(14) 5_555 4_555
Na3 Na1 Ge1 123(3) 5_555 1_555
Na3 Na1 Ge1 56.6(14) 5_555 4_555
Na3 Na1 P1 130(2) 5_555 10_455
Na3 Na1 P1 130(2) 5_555 11_445
Na3 Na1 P1 64(2) 5_555 12_555
Na3 Na1 P1 50.5(11) 5_555 13_544
Na3 Na1 P1 49.8(12) 5_555 14_554
Na3 Na1 P1 115.7(12) 5_555 15_444
Na3 Na1 O2 46.4(18) 5_555 10_555
Na3 Na1 O2 106.1(19) 5_555 11_455
Na3 Na1 O2 134.3(18) 5_555 12_445
Na3 Na1 O2 133.6(14) 5_555 13_444
Na3 Na1 O2 73.9(13) 5_555 14_544
Na3 Na1 O2 45.7(13) 5_555 15_554
Na3 Na1 O3 86(3) 5_555 1_555
Na3 Na1 O3 136(3) 5_555 2_555
Na3 Na1 O3 132(3) 5_555 3_555
Na3 Na1 O3 94.1(12) 5_555 4_555
Na3 Na1 O3 48.1(12) 5_555 6_555
Na3 Na1 Al1 123(3) 6_555 1_555
Na3 Na1 Al1 56.6(15) 6_555 4_555
Na3 Na1 Ge1 123(3) 6_555 1_555
Na3 Na1 Ge1 56.6(15) 6_555 4_555
Na3 Na1 P1 64(2) 6_555 10_455
Na3 Na1 P1 130(2) 6_555 11_445
Na3 Na1 P1 130(2) 6_555 12_555
Na3 Na1 P1 115.7(14) 6_555 13_544
Na3 Na1 P1 50.5(12) 6_555 14_554
Na3 Na1 P1 49.8(12) 6_555 15_444
Na3 Na1 O2 134.3(19) 6_555 10_555
Na3 Na1 O2 46.4(18) 6_555 11_455
Na3 Na1 O2 106.1(18) 6_555 12_445
Na3 Na1 O2 45.7(13) 6_555 13_444
Na3 Na1 O2 133.6(16) 6_555 14_544
Na3 Na1 O2 73.9(14) 6_555 15_554
Na3 Na1 O3 132(3) 6_555 1_555
Na3 Na1 O3 86(3) 6_555 2_555
Na3 Na1 O3 136(3) 6_555 3_555
Na3 Na1 O3 48.1(12) 6_555 4_555
Na3 Na1 O3 94.1(14) 6_555 5_555
Al1 Na1 Al1 180.0(2) 1_555 4_555
Al1 Na1 Ge1 180.0(2) 1_555 4_555
Al1 Na1 P1 59.07(15) 1_555 10_455
Al1 Na1 P1 59.07(12) 1_555 11_445
Al1 Na1 P1 59.07(12) 1_555 12_555
Al1 Na1 P1 120.9(2) 1_555 13_544
Al1 Na1 P1 120.9(2) 1_555 14_554
Al1 Na1 P1 120.9(2) 1_555 15_444
Al1 Na1 O2 80.03(19) 1_555 10_555
Al1 Na1 O2 80.0(2) 1_555 11_455
Al1 Na1 O2 80.03(20) 1_555 12_445
Al1 Na1 O2 100.0(2) 1_555 13_444
Al1 Na1 O2 100.0(3) 1_555 14_544
Al1 Na1 O2 100.0(2) 1_555 15_554
Al1 Na1 O3 142.5(3) 1_555 4_555
Al1 Na1 O3 142.5(3) 1_555 5_555
Al1 Na1 O3 142.5(3) 1_555 6_555
Al1 Na1 Ge1 180.0(2) 4_555 1_555
Al1 Na1 P1 120.9(2) 4_555 10_455
Al1 Na1 P1 120.9(2) 4_555 11_445
Al1 Na1 P1 120.9(2) 4_555 12_555
Al1 Na1 P1 59.07(15) 4_555 13_544
Al1 Na1 P1 59.07(12) 4_555 14_554
Al1 Na1 P1 59.07(12) 4_555 15_444
Al1 Na1 O2 100.0(2) 4_555 10_555
Al1 Na1 O2 100.0(3) 4_555 11_455
Al1 Na1 O2 100.0(2) 4_555 12_445
Al1 Na1 O2 80.03(19) 4_555 13_444
Al1 Na1 O2 80.0(2) 4_555 14_544
Al1 Na1 O2 80.03(20) 4_555 15_554
Al1 Na1 O3 142.5(3) 4_555 1_555
Al1 Na1 O3 142.5(3) 4_555 2_555
Al1 Na1 O3 142.5(3) 4_555 3_555
Ge1 Na1 Ge1 180.0(2) 1_555 4_555
Ge1 Na1 P1 59.07(15) 1_555 10_455
Ge1 Na1 P1 59.07(12) 1_555 11_445
Ge1 Na1 P1 59.07(12) 1_555 12_555
Ge1 Na1 P1 120.9(2) 1_555 13_544
Ge1 Na1 P1 120.9(2) 1_555 14_554
Ge1 Na1 P1 120.9(2) 1_555 15_444
Ge1 Na1 O2 80.03(19) 1_555 10_555
Ge1 Na1 O2 80.0(2) 1_555 11_455
Ge1 Na1 O2 80.03(20) 1_555 12_445
Ge1 Na1 O2 100.0(2) 1_555 13_444
Ge1 Na1 O2 100.0(3) 1_555 14_544
Ge1 Na1 O2 100.0(2) 1_555 15_554
Ge1 Na1 O3 142.5(3) 1_555 4_555
Ge1 Na1 O3 142.5(3) 1_555 5_555
Ge1 Na1 O3 142.5(3) 1_555 6_555
Ge1 Na1 P1 120.9(2) 4_555 10_455
Ge1 Na1 P1 120.9(2) 4_555 11_445
Ge1 Na1 P1 120.9(2) 4_555 12_555
Ge1 Na1 P1 59.07(15) 4_555 13_544
Ge1 Na1 P1 59.07(12) 4_555 14_554
Ge1 Na1 P1 59.07(12) 4_555 15_444
Ge1 Na1 O2 100.0(2) 4_555 10_555
Ge1 Na1 O2 100.0(3) 4_555 11_455
Ge1 Na1 O2 100.0(2) 4_555 12_445
Ge1 Na1 O2 80.03(19) 4_555 13_444
Ge1 Na1 O2 80.0(2) 4_555 14_544
Ge1 Na1 O2 80.03(20) 4_555 15_554
Ge1 Na1 O3 142.5(3) 4_555 1_555
Ge1 Na1 O3 142.5(3) 4_555 2_555
Ge1 Na1 O3 142.5(3) 4_555 3_555
P1 Na1 P1 95.95(20) 10_455 11_445
P1 Na1 P1 95.95(19) 10_455 12_555
P1 Na1 P1 180.0(3) 10_455 13_544
P1 Na1 P1 84.0(2) 10_455 14_554
P1 Na1 P1 84.0(2) 10_455 15_444
P1 Na1 O2 121.8(3) 10_455 10_555
P1 Na1 O2 96.0(3) 10_455 12_445
P1 Na1 O2 58.24(19) 10_455 13_444
P1 Na1 O2 153.9(4) 10_455 14_544
P1 Na1 O2 84.0(2) 10_455 15_554
P1 Na1 O3 80.0(2) 10_455 1_555
P1 Na1 O3 83.1(3) 10_455 3_555
P1 Na1 O3 100.0(3) 10_455 4_555
P1 Na1 O3 158.3(4) 10_455 5_555
P1 Na1 O3 96.9(3) 10_455 6_555
P1 Na1 P1 95.95(12) 11_445 12_555
P1 Na1 P1 84.0(2) 11_445 13_544
P1 Na1 P1 180.0(2) 11_445 14_554
P1 Na1 P1 84.0(2) 11_445 15_444
P1 Na1 O2 96.01(19) 11_445 10_555
P1 Na1 O2 121.8(3) 11_445 11_455
P1 Na1 O2 84.0(3) 11_445 13_444
P1 Na1 O2 58.2(2) 11_445 14_544
P1 Na1 O2 153.9(3) 11_445 15_554
P1 Na1 O3 83.13(20) 11_445 1_555
P1 Na1 O3 80.0(3) 11_445 2_555
P1 Na1 O3 96.9(3) 11_445 4_555
P1 Na1 O3 100.0(3) 11_445 5_555
P1 Na1 O3 158.3(3) 11_445 6_555
P1 Na1 P1 84.0(2) 12_555 13_544
P1 Na1 P1 84.0(2) 12_555 14_554
P1 Na1 P1 180.0(2) 12_555 15_444
P1 Na1 O2 96.0(3) 12_555 11_455
P1 Na1 O2 121.8(2) 12_555 12_445
P1 Na1 O2 153.9(3) 12_555 13_444
P1 Na1 O2 84.0(2) 12_555 14_544
P1 Na1 O2 58.2(2) 12_555 15_554
P1 Na1 O3 83.1(2) 12_555 2_555
P1 Na1 O3 79.96(19) 12_555 3_555
P1 Na1 O3 158.3(3) 12_555 4_555
P1 Na1 O3 96.9(3) 12_555 5_555
P1 Na1 O3 100.0(3) 12_555 6_555
P1 Na1 P1 95.95(20) 13_544 14_554
P1 Na1 P1 95.95(19) 13_544 15_444
P1 Na1 O2 58.24(19) 13_544 10_555
P1 Na1 O2 153.9(4) 13_544 11_455
P1 Na1 O2 84.0(2) 13_544 12_445
P1 Na1 O2 121.8(3) 13_544 13_444
P1 Na1 O2 96.0(3) 13_544 15_554
P1 Na1 O3 100.0(3) 13_544 1_555
P1 Na1 O3 158.3(4) 13_544 2_555
P1 Na1 O3 96.9(3) 13_544 3_555
P1 Na1 O3 80.0(2) 13_544 4_555
P1 Na1 O3 83.1(3) 13_544 6_555
P1 Na1 P1 95.95(12) 14_554 15_444
P1 Na1 O2 84.0(3) 14_554 10_555
P1 Na1 O2 58.2(2) 14_554 11_455
P1 Na1 O2 153.9(3) 14_554 12_445
P1 Na1 O2 96.01(19) 14_554 13_444
P1 Na1 O2 121.8(3) 14_554 14_544
P1 Na1 O3 96.9(3) 14_554 1_555
P1 Na1 O3 100.0(3) 14_554 2_555
P1 Na1 O3 158.3(3) 14_554 3_555
P1 Na1 O3 83.13(20) 14_554 4_555
P1 Na1 O3 80.0(3) 14_554 5_555
P1 Na1 O2 153.9(3) 15_444 10_555
P1 Na1 O2 84.0(2) 15_444 11_455
P1 Na1 O2 58.2(2) 15_444 12_445
P1 Na1 O2 96.0(3) 15_444 14_544
P1 Na1 O2 121.8(2) 15_444 15_554
P1 Na1 O3 158.3(3) 15_444 1_555
P1 Na1 O3 96.9(3) 15_444 2_555
P1 Na1 O3 100.0(3) 15_444 3_555
P1 Na1 O3 83.1(2) 15_444 5_555
P1 Na1 O3 79.96(19) 15_444 6_555
O2 Na1 O2 117.1(4) 10_555 11_455
O2 Na1 O2 117.1(3) 10_555 12_445
O2 Na1 O2 180.0(3) 10_555 13_444
O2 Na1 O2 62.9(2) 10_555 14_544
O2 Na1 O2 62.9(3) 10_555 15_554
O2 Na1 O3 45.6(2) 10_555 1_555
O2 Na1 O3 108.9(3) 10_555 2_555
O2 Na1 O3 88.0(2) 10_555 3_555
O2 Na1 O3 134.4(3) 10_555 4_555
O2 Na1 O3 71.1(2) 10_555 5_555
O2 Na1 O3 92.0(3) 10_555 6_555
O2 Na1 O2 117.1(4) 11_455 12_445
O2 Na1 O2 62.9(2) 11_455 13_444
O2 Na1 O2 180.0(5) 11_455 14_544
O2 Na1 O2 62.9(2) 11_455 15_554
O2 Na1 O3 88.0(3) 11_455 1_555
O2 Na1 O3 45.6(3) 11_455 2_555
O2 Na1 O3 108.9(4) 11_455 3_555
O2 Na1 O3 92.0(3) 11_455 4_555
O2 Na1 O3 134.4(4) 11_455 5_555
O2 Na1 O3 71.1(3) 11_455 6_555
O2 Na1 O2 62.9(3) 12_445 13_444
O2 Na1 O2 62.9(2) 12_445 14_544
O2 Na1 O2 180.0(3) 12_445 15_554
O2 Na1 O3 108.9(3) 12_445 1_555
O2 Na1 O3 88.0(3) 12_445 2_555
O2 Na1 O3 45.6(2) 12_445 3_555
O2 Na1 O3 71.1(3) 12_445 4_555
O2 Na1 O3 92.0(3) 12_445 5_555
O2 Na1 O3 134.4(4) 12_445 6_555
O2 Na1 O2 117.1(4) 13_444 14_544
O2 Na1 O2 117.1(3) 13_444 15_554
O2 Na1 O3 134.4(3) 13_444 1_555
O2 Na1 O3 71.1(2) 13_444 2_555
O2 Na1 O3 92.0(3) 13_444 3_555
O2 Na1 O3 45.6(2) 13_444 4_555
O2 Na1 O3 108.9(3) 13_444 5_555
O2 Na1 O3 88.0(2) 13_444 6_555
O2 Na1 O2 117.1(4) 14_544 15_554
O2 Na1 O3 92.0(3) 14_544 1_555
O2 Na1 O3 134.4(4) 14_544 2_555
O2 Na1 O3 71.1(3) 14_544 3_555
O2 Na1 O3 88.0(3) 14_544 4_555
O2 Na1 O3 45.6(3) 14_544 5_555
O2 Na1 O3 108.9(4) 14_544 6_555
O2 Na1 O3 71.1(3) 15_554 1_555
O2 Na1 O3 92.0(3) 15_554 2_555
O2 Na1 O3 134.4(4) 15_554 3_555
O2 Na1 O3 108.9(3) 15_554 4_555
O2 Na1 O3 88.0(3) 15_554 5_555
O2 Na1 O3 45.6(2) 15_554 6_555
O3 Na1 O3 63.7(2) 1_555 2_555
O3 Na1 O3 63.7(2) 1_555 3_555
O3 Na1 O3 180.0(3) 1_555 4_555
O3 Na1 O3 116.3(3) 1_555 5_555
O3 Na1 O3 116.3(3) 1_555 6_555
O3 Na1 O3 63.7(3) 2_555 3_555
O3 Na1 O3 116.3(3) 2_555 4_555
O3 Na1 O3 180.0(4) 2_555 5_555
O3 Na1 O3 116.3(3) 2_555 6_555
O3 Na1 O3 116.3(3) 3_555 4_555
O3 Na1 O3 116.3(3) 3_555 5_555
O3 Na1 O3 180.0(4) 3_555 6_555
O3 Na1 O3 63.7(2) 4_555 5_555
O3 Na1 O3 63.7(2) 4_555 6_555
O3 Na1 O3 63.7(3) 5_555 6_555
Na3 Na2 Na3 89.6(18) 7_445 8_555
Na3 Na2 Na3 89.6(16) 7_445 9_455
Na3 Na2 Na3 180(4) 7_445 16_555
Na3 Na2 Na3 90(4) 7_445 17_445
Na3 Na2 Na3 90(4) 7_445 18_545
Na3 Na2 Al2 54.4(14) 7_445 1_555
Na3 Na2 Al2 126(3) 7_445 4_556
Na3 Na2 Ge2 54.4(14) 7_445 1_555
Na3 Na2 Ge2 126(3) 7_445 4_556
Na3 Na2 P1 67(2) 7_445 7_445
Na3 Na2 P1 131(2) 7_445 8_555
Na3 Na2 P1 130(2) 7_445 9_455
Na3 Na2 P1 113.1(12) 7_445 16_555
Na3 Na2 P1 48.5(12) 7_445 17_445
Na3 Na2 P1 50.4(12) 7_445 18_545
Na3 Na2 O1 46.5(18) 7_445 7_445
Na3 Na2 O1 130.5(19) 7_445 8_555
Na3 Na2 O1 108.2(18) 7_445 9_455
Na3 Na2 O1 133.5(14) 7_445 16_555
Na3 Na2 O1 49.5(14) 7_445 17_445
Na3 Na2 O1 71.8(14) 7_445 18_545
Na3 Na2 O4 90.2(12) 7_445 1_555
Na3 Na2 O4 50.0(12) 7_445 3_555
Na3 Na2 O4 90(3) 7_445 4_556
Na3 Na2 O4 140(3) 7_445 5_556
Na3 Na2 O4 130(3) 7_445 6_556
Na3 Na2 Na3 89.6(18) 8_555 9_455
Na3 Na2 Na3 90(4) 8_555 16_555
Na3 Na2 Na3 180(4) 8_555 17_445
Na3 Na2 Na3 90(4) 8_555 18_545
Na3 Na2 Al2 54.4(15) 8_555 1_555
Na3 Na2 Al2 126(3) 8_555 4_556
Na3 Na2 Ge2 54.4(15) 8_555 1_555
Na3 Na2 Ge2 126(3) 8_555 4_556
Na3 Na2 P1 130(2) 8_555 7_445
Na3 Na2 P1 67(2) 8_555 8_555
Na3 Na2 P1 131(2) 8_555 9_455
Na3 Na2 P1 50.4(12) 8_555 16_555
Na3 Na2 P1 113.1(14) 8_555 17_445
Na3 Na2 P1 48.5(12) 8_555 18_545
Na3 Na2 O1 108.2(18) 8_555 7_445
Na3 Na2 O1 46.5(18) 8_555 8_555
Na3 Na2 O1 130.5(19) 8_555 9_455
Na3 Na2 O1 71.8(14) 8_555 16_555
Na3 Na2 O1 133.5(16) 8_555 17_445
Na3 Na2 O1 49.5(14) 8_555 18_545
Na3 Na2 O4 50.0(13) 8_555 1_555
Na3 Na2 O4 90.2(14) 8_555 2_555
Na3 Na2 O4 130(3) 8_555 4_556
Na3 Na2 O4 90(3) 8_555 5_556
Na3 Na2 O4 140(3) 8_555 6_556
Na3 Na2 Na3 90(4) 9_455 16_555
Na3 Na2 Na3 90(4) 9_455 17_445
Na3 Na2 Na3 180(4) 9_455 18_545
Na3 Na2 Al2 54.4(14) 9_455 1_555
Na3 Na2 Al2 126(3) 9_455 4_556
Na3 Na2 Ge2 54.4(14) 9_455 1_555
Na3 Na2 Ge2 126(3) 9_455 4_556
Na3 Na2 P1 131(2) 9_455 7_445
Na3 Na2 P1 130(2) 9_455 8_555
Na3 Na2 P1 67(2) 9_455 9_455
Na3 Na2 P1 48.5(12) 9_455 16_555
Na3 Na2 P1 50.4(12) 9_455 17_445
Na3 Na2 P1 113.1(12) 9_455 18_545
Na3 Na2 O1 130.5(18) 9_455 7_445
Na3 Na2 O1 108.2(19) 9_455 8_555
Na3 Na2 O1 46.5(18) 9_455 9_455
Na3 Na2 O1 49.5(14) 9_455 16_555
Na3 Na2 O1 71.8(14) 9_455 17_445
Na3 Na2 O1 133.5(15) 9_455 18_545
Na3 Na2 O4 50.0(12) 9_455 2_555
Na3 Na2 O4 90.2(13) 9_455 3_555
Na3 Na2 O4 140(3) 9_455 4_556
Na3 Na2 O4 130(3) 9_455 5_556
Na3 Na2 O4 90(3) 9_455 6_556
Na3 Na2 Na3 89.6(18) 16_555 17_445
Na3 Na2 Na3 89.6(16) 16_555 18_545
Na3 Na2 Al2 126(3) 16_555 1_555
Na3 Na2 Al2 54.4(14) 16_555 4_556
Na3 Na2 Ge2 126(3) 16_555 1_555
Na3 Na2 Ge2 54.4(14) 16_555 4_556
Na3 Na2 P1 113.1(12) 16_555 7_445
Na3 Na2 P1 48.5(12) 16_555 8_555
Na3 Na2 P1 50.4(12) 16_555 9_455
Na3 Na2 P1 67(2) 16_555 16_555
Na3 Na2 P1 131(2) 16_555 17_445
Na3 Na2 P1 130(2) 16_555 18_545
Na3 Na2 O1 133.5(14) 16_555 7_445
Na3 Na2 O1 49.5(14) 16_555 8_555
Na3 Na2 O1 71.8(14) 16_555 9_455
Na3 Na2 O1 46.5(18) 16_555 16_555
Na3 Na2 O1 130.5(19) 16_555 17_445
Na3 Na2 O1 108.2(18) 16_555 18_545
Na3 Na2 O4 90(3) 16_555 1_555
Na3 Na2 O4 140(3) 16_555 2_555
Na3 Na2 O4 130(3) 16_555 3_555
Na3 Na2 O4 90.2(12) 16_555 4_556
Na3 Na2 O4 50.0(12) 16_555 6_556
Na3 Na2 Na3 89.6(18) 17_445 18_545
Na3 Na2 Al2 126(3) 17_445 1_555
Na3 Na2 Al2 54.4(15) 17_445 4_556
Na3 Na2 Ge2 126(3) 17_445 1_555
Na3 Na2 Ge2 54.4(15) 17_445 4_556
Na3 Na2 P1 50.4(12) 17_445 7_445
Na3 Na2 P1 113.1(14) 17_445 8_555
Na3 Na2 P1 48.5(12) 17_445 9_455
Na3 Na2 P1 130(2) 17_445 16_555
Na3 Na2 P1 67(2) 17_445 17_445
Na3 Na2 P1 131(2) 17_445 18_545
Na3 Na2 O1 71.8(14) 17_445 7_445
Na3 Na2 O1 133.5(16) 17_445 8_555
Na3 Na2 O1 49.5(14) 17_445 9_455
Na3 Na2 O1 108.2(18) 17_445 16_555
Na3 Na2 O1 46.5(18) 17_445 17_445
Na3 Na2 O1 130.5(19) 17_445 18_545
Na3 Na2 O4 130(3) 17_445 1_555
Na3 Na2 O4 90(3) 17_445 2_555
Na3 Na2 O4 140(3) 17_445 3_555
Na3 Na2 O4 50.0(13) 17_445 4_556
Na3 Na2 O4 90.2(14) 17_445 5_556
Na3 Na2 Al2 126(3) 18_545 1_555
Na3 Na2 Al2 54.4(14) 18_545 4_556
Na3 Na2 Ge2 126(3) 18_545 1_555
Na3 Na2 Ge2 54.4(14) 18_545 4_556
Na3 Na2 P1 48.5(12) 18_545 7_445
Na3 Na2 P1 50.4(12) 18_545 8_555
Na3 Na2 P1 113.1(12) 18_545 9_455
Na3 Na2 P1 131(2) 18_545 16_555
Na3 Na2 P1 130(2) 18_545 17_445
Na3 Na2 P1 67(2) 18_545 18_545
Na3 Na2 O1 49.5(14) 18_545 7_445
Na3 Na2 O1 71.8(14) 18_545 8_555
Na3 Na2 O1 133.5(15) 18_545 9_455
Na3 Na2 O1 130.5(18) 18_545 16_555
Na3 Na2 O1 108.2(19) 18_545 17_445
Na3 Na2 O1 46.5(18) 18_545 18_545
Na3 Na2 O4 140(3) 18_545 1_555
Na3 Na2 O4 130(3) 18_545 2_555
Na3 Na2 O4 90(3) 18_545 3_555
Na3 Na2 O4 50.0(12) 18_545 5_556
Na3 Na2 O4 90.2(13) 18_545 6_556
Al2 Na2 Al2 180.0(2) 1_555 4_556
Al2 Na2 Ge2 180.0(2) 1_555 4_556
Al2 Na2 P1 121.4(2) 1_555 7_445
Al2 Na2 P1 121.4(2) 1_555 8_555
Al2 Na2 P1 121.4(2) 1_555 9_455
Al2 Na2 P1 58.62(12) 1_555 16_555
Al2 Na2 P1 58.62(15) 1_555 17_445
Al2 Na2 P1 58.62(13) 1_555 18_545
Al2 Na2 O1 99.0(2) 1_555 7_445
Al2 Na2 O1 99.0(2) 1_555 8_555
Al2 Na2 O1 99.0(3) 1_555 9_455
Al2 Na2 O1 81.0(2) 1_555 16_555
Al2 Na2 O1 81.0(2) 1_555 17_445
Al2 Na2 O1 81.0(3) 1_555 18_545
Al2 Na2 O4 144.0(3) 1_555 4_556
Al2 Na2 O4 144.0(3) 1_555 5_556
Al2 Na2 O4 144.0(3) 1_555 6_556
Al2 Na2 Ge2 180.0(2) 4_556 1_555
Al2 Na2 P1 58.62(12) 4_556 7_445
Al2 Na2 P1 58.62(15) 4_556 8_555
Al2 Na2 P1 58.62(13) 4_556 9_455
Al2 Na2 P1 121.4(2) 4_556 16_555
Al2 Na2 P1 121.4(2) 4_556 17_445
Al2 Na2 P1 121.4(2) 4_556 18_545
Al2 Na2 O1 81.0(2) 4_556 7_445
Al2 Na2 O1 81.0(2) 4_556 8_555
Al2 Na2 O1 81.0(3) 4_556 9_455
Al2 Na2 O1 99.0(2) 4_556 16_555
Al2 Na2 O1 99.0(2) 4_556 17_445
Al2 Na2 O1 99.0(3) 4_556 18_545
Al2 Na2 O4 144.0(3) 4_556 1_555
Al2 Na2 O4 144.0(3) 4_556 2_555
Al2 Na2 O4 144.0(3) 4_556 3_555
Ge2 Na2 Ge2 180.0(2) 1_555 4_556
Ge2 Na2 P1 121.4(2) 1_555 7_445
Ge2 Na2 P1 121.4(2) 1_555 8_555
Ge2 Na2 P1 121.4(2) 1_555 9_455
Ge2 Na2 P1 58.62(12) 1_555 16_555
Ge2 Na2 P1 58.62(15) 1_555 17_445
Ge2 Na2 P1 58.62(13) 1_555 18_545
Ge2 Na2 O1 99.0(2) 1_555 7_445
Ge2 Na2 O1 99.0(2) 1_555 8_555
Ge2 Na2 O1 99.0(3) 1_555 9_455
Ge2 Na2 O1 81.0(2) 1_555 16_555
Ge2 Na2 O1 81.0(2) 1_555 17_445
Ge2 Na2 O1 81.0(3) 1_555 18_545
Ge2 Na2 O4 144.0(3) 1_555 4_556
Ge2 Na2 O4 144.0(3) 1_555 5_556
Ge2 Na2 O4 144.0(3) 1_555 6_556
Ge2 Na2 P1 58.62(12) 4_556 7_445
Ge2 Na2 P1 58.62(15) 4_556 8_555
Ge2 Na2 P1 58.62(13) 4_556 9_455
Ge2 Na2 P1 121.4(2) 4_556 16_555
Ge2 Na2 P1 121.4(2) 4_556 17_445
Ge2 Na2 P1 121.4(2) 4_556 18_545
Ge2 Na2 O1 81.0(2) 4_556 7_445
Ge2 Na2 O1 81.0(2) 4_556 8_555
Ge2 Na2 O1 81.0(3) 4_556 9_455
Ge2 Na2 O1 99.0(2) 4_556 16_555
Ge2 Na2 O1 99.0(2) 4_556 17_445
Ge2 Na2 O1 99.0(3) 4_556 18_545
Ge2 Na2 O4 144.0(3) 4_556 1_555
Ge2 Na2 O4 144.0(3) 4_556 2_555
Ge2 Na2 O4 144.0(3) 4_556 3_555
P1 Na2 P1 95.35(18) 7_445 8_555
P1 Na2 P1 95.35(13) 7_445 9_455
P1 Na2 P1 180.0(2) 7_445 16_555
P1 Na2 P1 84.6(2) 7_445 17_445
P1 Na2 P1 84.6(2) 7_445 18_545
P1 Na2 O1 119.4(2) 7_445 8_555
P1 Na2 O1 99.7(3) 7_445 9_455
P1 Na2 O1 154.7(3) 7_445 16_555
P1 Na2 O1 60.6(2) 7_445 17_445
P1 Na2 O1 80.3(3) 7_445 18_545
P1 Na2 O4 156.8(3) 7_445 1_555
P1 Na2 O4 96.5(3) 7_445 2_555
P1 Na2 O4 103.3(3) 7_445 3_555
P1 Na2 O4 83.5(2) 7_445 5_556
P1 Na2 O4 76.7(2) 7_445 6_556
P1 Na2 P1 95.4(2) 8_555 9_455
P1 Na2 P1 84.6(2) 8_555 16_555
P1 Na2 P1 180.0(3) 8_555 17_445
P1 Na2 P1 84.6(2) 8_555 18_545
P1 Na2 O1 99.7(2) 8_555 7_445
P1 Na2 O1 119.4(3) 8_555 9_455
P1 Na2 O1 80.3(3) 8_555 16_555
P1 Na2 O1 154.7(3) 8_555 17_445
P1 Na2 O1 60.6(2) 8_555 18_545
P1 Na2 O4 103.3(3) 8_555 1_555
P1 Na2 O4 156.8(4) 8_555 2_555
P1 Na2 O4 96.5(3) 8_555 3_555
P1 Na2 O4 76.7(2) 8_555 4_556
P1 Na2 O4 83.5(3) 8_555 6_556
P1 Na2 P1 84.6(2) 9_455 16_555
P1 Na2 P1 84.6(2) 9_455 17_445
P1 Na2 P1 180.0(2) 9_455 18_545
P1 Na2 O1 119.4(3) 9_455 7_445
P1 Na2 O1 99.7(3) 9_455 8_555
P1 Na2 O1 60.57(19) 9_455 16_555
P1 Na2 O1 80.3(2) 9_455 17_445
P1 Na2 O1 154.7(4) 9_455 18_545
P1 Na2 O4 96.5(3) 9_455 1_555
P1 Na2 O4 103.3(3) 9_455 2_555
P1 Na2 O4 156.8(4) 9_455 3_555
P1 Na2 O4 83.5(3) 9_455 4_556
P1 Na2 O4 76.7(3) 9_455 5_556
P1 Na2 P1 95.35(18) 16_555 17_445
P1 Na2 P1 95.35(13) 16_555 18_545
P1 Na2 O1 154.7(3) 16_555 7_445
P1 Na2 O1 60.6(2) 16_555 8_555
P1 Na2 O1 80.3(3) 16_555 9_455
P1 Na2 O1 119.4(2) 16_555 17_445
P1 Na2 O1 99.7(3) 16_555 18_545
P1 Na2 O4 83.5(2) 16_555 2_555
P1 Na2 O4 76.7(2) 16_555 3_555
P1 Na2 O4 156.8(3) 16_555 4_556
P1 Na2 O4 96.5(3) 16_555 5_556
P1 Na2 O4 103.3(3) 16_555 6_556
P1 Na2 P1 95.4(2) 17_445 18_545
P1 Na2 O1 80.3(3) 17_445 7_445
P1 Na2 O1 154.7(3) 17_445 8_555
P1 Na2 O1 60.6(2) 17_445 9_455
P1 Na2 O1 99.7(2) 17_445 16_555
P1 Na2 O1 119.4(3) 17_445 18_545
P1 Na2 O4 76.7(2) 17_445 1_555
P1 Na2 O4 83.5(3) 17_445 3_555
P1 Na2 O4 103.3(3) 17_445 4_556
P1 Na2 O4 156.8(4) 17_445 5_556
P1 Na2 O4 96.5(3) 17_445 6_556
P1 Na2 O1 60.57(19) 18_545 7_445
P1 Na2 O1 80.3(2) 18_545 8_555
P1 Na2 O1 154.7(4) 18_545 9_455
P1 Na2 O1 119.4(3) 18_545 16_555
P1 Na2 O1 99.7(3) 18_545 17_445
P1 Na2 O4 83.5(3) 18_545 1_555
P1 Na2 O4 76.7(3) 18_545 2_555
P1 Na2 O4 96.5(3) 18_545 4_556
P1 Na2 O4 103.3(3) 18_545 5_556
P1 Na2 O4 156.8(4) 18_545 6_556
O1 Na2 O1 117.6(3) 7_445 8_555
O1 Na2 O1 117.6(4) 7_445 9_455
O1 Na2 O1 180.0(3) 7_445 16_555
O1 Na2 O1 62.4(3) 7_445 17_445
O1 Na2 O1 62.4(2) 7_445 18_545
O1 Na2 O4 134.9(4) 7_445 1_555
O1 Na2 O4 83.2(3) 7_445 2_555
O1 Na2 O4 78.0(3) 7_445 3_555
O1 Na2 O4 45.1(2) 7_445 4_556
O1 Na2 O4 96.8(3) 7_445 5_556
O1 Na2 O4 102.0(4) 7_445 6_556
O1 Na2 O1 117.6(4) 8_555 9_455
O1 Na2 O1 62.4(3) 8_555 16_555
O1 Na2 O1 180.0(3) 8_555 17_445
O1 Na2 O1 62.4(2) 8_555 18_545
O1 Na2 O4 78.0(3) 8_555 1_555
O1 Na2 O4 134.9(4) 8_555 2_555
O1 Na2 O4 83.2(3) 8_555 3_555
O1 Na2 O4 102.0(3) 8_555 4_556
O1 Na2 O4 45.1(2) 8_555 5_556
O1 Na2 O4 96.8(4) 8_555 6_556
O1 Na2 O1 62.4(2) 9_455 16_555
O1 Na2 O1 62.4(2) 9_455 17_445
O1 Na2 O1 180.0(5) 9_455 18_545
O1 Na2 O4 83.2(4) 9_455 1_555
O1 Na2 O4 78.0(3) 9_455 2_555
O1 Na2 O4 134.9(5) 9_455 3_555
O1 Na2 O4 96.8(4) 9_455 4_556
O1 Na2 O4 102.0(4) 9_455 5_556
O1 Na2 O4 45.1(3) 9_455 6_556
O1 Na2 O1 117.6(3) 16_555 17_445
O1 Na2 O1 117.6(4) 16_555 18_545
O1 Na2 O4 45.1(2) 16_555 1_555
O1 Na2 O4 96.8(3) 16_555 2_555
O1 Na2 O4 102.0(4) 16_555 3_555
O1 Na2 O4 134.9(4) 16_555 4_556
O1 Na2 O4 83.2(3) 16_555 5_556
O1 Na2 O4 78.0(3) 16_555 6_556
O1 Na2 O1 117.6(4) 17_445 18_545
O1 Na2 O4 102.0(3) 17_445 1_555
O1 Na2 O4 45.1(2) 17_445 2_555
O1 Na2 O4 96.8(4) 17_445 3_555
O1 Na2 O4 78.0(3) 17_445 4_556
O1 Na2 O4 134.9(4) 17_445 5_556
O1 Na2 O4 83.2(3) 17_445 6_556
O1 Na2 O4 96.8(4) 18_545 1_555
O1 Na2 O4 102.0(4) 18_545 2_555
O1 Na2 O4 45.1(3) 18_545 3_555
O1 Na2 O4 83.2(4) 18_545 4_556
O1 Na2 O4 78.0(3) 18_545 5_556
O1 Na2 O4 134.9(5) 18_545 6_556
O4 Na2 O4 61.3(3) 1_555 2_555
O4 Na2 O4 61.3(3) 1_555 3_555
O4 Na2 O4 180.0(4) 1_555 4_556
O4 Na2 O4 118.7(4) 1_555 5_556
O4 Na2 O4 118.7(4) 1_555 6_556
O4 Na2 O4 61.3(3) 2_555 3_555
O4 Na2 O4 118.7(4) 2_555 4_556
O4 Na2 O4 180.0(5) 2_555 5_556
O4 Na2 O4 118.7(4) 2_555 6_556
O4 Na2 O4 118.7(4) 3_555 4_556
O4 Na2 O4 118.7(4) 3_555 5_556
O4 Na2 O4 180.0(5) 3_555 6_556
O4 Na2 O4 61.3(3) 4_556 5_556
O4 Na2 O4 61.3(3) 4_556 6_556
O4 Na2 O4 61.3(3) 5_556 6_556
Na1 Na3 Na2 140.5(16) 1_555 13_554
Na1 Na3 Al1 61.8(15) 1_555 1_555
Na1 Na3 Ge1 61.8(15) 1_555 1_555
Na1 Na3 Al2 104.7(15) 1_555 13_554
Na1 Na3 Ge2 104.7(15) 1_555 13_554
Na1 Na3 P1 71.9(12) 1_555 10_455
Na1 Na3 P1 143.8(12) 1_555 11_455
Na1 Na3 P1 71.4(12) 1_555 12_555
Na1 Na3 O1 100(2) 1_555 1_555
Na1 Na3 O1 98.9(14) 1_555 10_455
Na1 Na3 O1 149.2(16) 1_555 11_455
Na1 Na3 O2 71.1(17) 1_555 11_455
Na1 Na3 O2 116.1(14) 1_555 12_455
Na1 Na3 O2 71(2) 1_555 15_554
Na1 Na3 O3 50.2(13) 1_555 1_555
Na1 Na3 O3 49.8(11) 1_555 2_555
Na1 Na3 O4 140.1(12) 1_555 14_554
Na1 Na3 O4 95.1(12) 1_555 15_554
Na2 Na3 Al1 101.5(15) 13_554 1_555
Na2 Na3 Ge1 101.5(15) 13_554 1_555
Na2 Na3 Al2 61.8(15) 13_554 13_554
Na2 Na3 Ge2 61.8(15) 13_554 13_554
Na2 Na3 P1 139.1(12) 13_554 10_455
Na2 Na3 P1 70.3(12) 13_554 11_455
Na2 Na3 P1 69.1(12) 13_554 12_555
Na2 Na3 O1 71(2) 13_554 1_555
Na2 Na3 O1 110.6(15) 13_554 10_455
Na2 Na3 O1 69.4(16) 13_554 11_455
Na2 Na3 O2 148.4(17) 13_554 11_455
Na2 Na3 O2 97.4(14) 13_554 12_455
Na2 Na3 O2 101(2) 13_554 15_554
Na2 Na3 O3 93.1(13) 13_554 1_555
Na2 Na3 O3 137.6(12) 13_554 2_555
Na2 Na3 O4 50.9(12) 13_554 14_554
Na2 Na3 O4 49.8(12) 13_554 15_554
Al1 Na3 Al2 137.3(14) 1_555 13_554
Al1 Na3 Ge2 137.3(14) 1_555 13_554
Al1 Na3 P1 69.2(11) 1_555 10_455
Al1 Na3 P1 145.3(11) 1_555 11_455
Al1 Na3 P1 68.7(11) 1_555 12_555
Al1 Na3 O1 73.4(14) 1_555 10_455
Al1 Na3 O1 113.7(15) 1_555 11_455
Al1 Na3 O2 98.2(16) 1_555 11_455
Al1 Na3 O2 146.5(13) 1_555 12_455
Al1 Na3 O2 127(2) 1_555 15_554
Al1 Na3 O4 152.1(11) 1_555 14_554
Al1 Na3 O4 99.0(11) 1_555 15_554
Ge1 Na3 Al2 137.3(14) 1_555 13_554
Ge1 Na3 Ge2 137.3(14) 1_555 13_554
Ge1 Na3 P1 69.2(11) 1_555 10_455
Ge1 Na3 P1 145.3(11) 1_555 11_455
Ge1 Na3 P1 68.7(11) 1_555 12_555
Ge1 Na3 O1 73.4(14) 1_555 10_455
Ge1 Na3 O1 113.7(15) 1_555 11_455
Ge1 Na3 O2 98.2(16) 1_555 11_455
Ge1 Na3 O2 146.5(13) 1_555 12_455
Ge1 Na3 O2 127(2) 1_555 15_554
Ge1 Na3 O4 152.1(11) 1_555 14_554
Ge1 Na3 O4 99.0(11) 1_555 15_554
Al2 Na3 P1 149.4(10) 13_554 10_455
Al2 Na3 P1 69.9(10) 13_554 11_455
Al2 Na3 P1 68.5(11) 13_554 12_555
Al2 Na3 O1 129(2) 13_554 1_555
Al2 Na3 O1 148.0(13) 13_554 10_455
Al2 Na3 O1 97.3(15) 13_554 11_455
Al2 Na3 O2 116.3(16) 13_554 11_455
Al2 Na3 O2 76.2(12) 13_554 12_455
Al2 Na3 O3 98.8(12) 13_554 1_555
Al2 Na3 O3 154.4(10) 13_554 2_555
Ge2 Na3 P1 149.4(10) 13_554 10_455
Ge2 Na3 P1 69.9(10) 13_554 11_455
Ge2 Na3 P1 68.5(11) 13_554 12_555
Ge2 Na3 O1 129(2) 13_554 1_555
Ge2 Na3 O1 148.0(13) 13_554 10_455
Ge2 Na3 O1 97.3(15) 13_554 11_455
Ge2 Na3 O2 116.3(16) 13_554 11_455
Ge2 Na3 O2 76.2(12) 13_554 12_455
Ge2 Na3 O3 98.8(12) 13_554 1_555
Ge2 Na3 O3 154.4(10) 13_554 2_555
P1 Na3 P1 94.7(5) 10_455 11_455
P1 Na3 P1 133.4(7) 10_455 12_555
P1 Na3 O1 80(2) 10_455 1_555
P1 Na3 O1 78.2(12) 10_455 11_455
P1 Na3 O2 78.4(9) 10_455 12_455
P1 Na3 O2 117(2) 10_455 15_554
P1 Na3 O3 101.1(8) 10_455 1_555
P1 Na3 O4 127.4(5) 10_455 14_554
P1 Na3 O4 165.3(7) 10_455 15_554
P1 Na3 P1 131.7(7) 11_455 12_555
P1 Na3 O1 111(2) 11_455 1_555
P1 Na3 O1 78.3(10) 11_455 10_455
P1 Na3 O2 79.5(13) 11_455 11_455
P1 Na3 O2 87(2) 11_455 15_554
P1 Na3 O3 162.8(8) 11_455 1_555
P1 Na3 O3 127.5(5) 11_455 2_555
P1 Na3 O4 100.0(7) 11_455 15_554
P1 Na3 O1 79(2) 12_555 1_555
P1 Na3 O1 141.0(11) 12_555 10_455
P1 Na3 O1 137.9(13) 12_555 11_455
P1 Na3 O2 142.0(14) 12_555 11_455
P1 Na3 O2 144.6(10) 12_555 12_455
P1 Na3 O2 76(2) 12_555 15_554
P1 Na3 O3 100.2(6) 12_555 2_555
P1 Na3 O4 99.2(7) 12_555 14_554
O1 Na3 O1 66(2) 1_555 10_455
O1 Na3 O1 82(2) 1_555 11_455
O1 Na3 O2 113(3) 1_555 11_455
O1 Na3 O2 129(2) 1_555 12_455
O1 Na3 O2 154(3) 1_555 15_554
O1 Na3 O3 65(2) 1_555 1_555
O1 Na3 O3 66(2) 1_555 2_555
O1 Na3 O4 117(2) 1_555 14_554
O1 Na3 O4 96(2) 1_555 15_554
O1 Na3 O1 53.5(15) 10_455 11_455
O1 Na3 O2 52.4(15) 10_455 11_455
O1 Na3 O2 74.0(12) 10_455 12_455
O1 Na3 O2 138(2) 10_455 15_554
O1 Na3 O3 112.9(12) 10_455 1_555
O1 Na3 O3 52.2(10) 10_455 2_555
O1 Na3 O4 110.2(10) 10_455 14_554
O1 Na3 O4 158.2(11) 10_455 15_554
O1 Na3 O2 80.1(17) 11_455 11_455
O1 Na3 O2 49.0(14) 11_455 12_455
O1 Na3 O2 119(3) 11_455 15_554
O1 Na3 O3 146.6(14) 11_455 1_555
O1 Na3 O3 105.6(12) 11_455 2_555
O1 Na3 O4 58.0(12) 11_455 14_554
O1 Na3 O4 115.4(13) 11_455 15_554
O2 Na3 O2 54.4(14) 11_455 12_455
O2 Na3 O2 86(3) 11_455 15_554
O2 Na3 O3 117.6(14) 11_455 1_555
O2 Na3 O3 58.2(13) 11_455 2_555
O2 Na3 O4 105.7(13) 11_455 14_554
O2 Na3 O4 149.2(14) 11_455 15_554
O2 Na3 O2 75(2) 12_455 15_554
O2 Na3 O3 164.3(11) 12_455 1_555
O2 Na3 O3 110.4(9) 12_455 2_555
O2 Na3 O4 51.6(9) 12_455 14_554
O2 Na3 O4 114.4(10) 12_455 15_554
O2 Na3 O3 92(2) 15_554 1_555
O2 Na3 O3 117(2) 15_554 2_555
O2 Na3 O4 69(2) 15_554 14_554
O2 Na3 O4 63(2) 15_554 15_554
O3 Na3 O3 67.9(7) 1_555 2_555
O3 Na3 O4 131.6(9) 1_555 14_554
O3 Na3 O4 64.6(8) 1_555 15_554
O3 Na3 O4 160.5(6) 2_555 14_554
O3 Na3 O4 132.4(6) 2_555 15_554
O4 Na3 O4 67.1(7) 14_554 15_554
Na1 Al1 Na3 61.6(15) 1_555 1_555
Na1 Al1 Na3 61.6(15) 1_555 2_555
Na1 Al1 Na3 61.6(16) 1_555 3_555
Na1 Al1 P1 133.7(2) 1_555 1_555
Na1 Al1 P1 133.7(2) 1_555 2_555
Na1 Al1 P1 133.7(2) 1_555 3_555
Na1 Al1 P1 65.88(16) 1_555 10_455
Na1 Al1 P1 65.88(13) 1_555 11_445
Na1 Al1 P1 65.88(13) 1_555 12_555
Na1 Al1 O1 122.6(4) 1_555 1_555
Na1 Al1 O1 122.6(3) 1_555 2_555
Na1 Al1 O1 122.6(4) 1_555 3_555
Na1 Al1 O3 50.20(19) 1_555 1_555
Na1 Al1 O3 50.2(2) 1_555 2_555
Na1 Al1 O3 50.2(2) 1_555 3_555
Na3 Al1 Na3 99.2(14) 1_555 2_555
Na3 Al1 Na3 99.2(17) 1_555 3_555
Na3 Al1 P1 72(3) 1_555 1_555
Na3 Al1 P1 134(3) 1_555 2_555
Na3 Al1 P1 127(3) 1_555 3_555
Na3 Al1 P1 53.0(10) 1_555 10_455
Na3 Al1 P1 127.5(11) 1_555 11_445
Na3 Al1 P1 53.8(11) 1_555 12_555
Na3 Al1 O1 61(3) 1_555 1_555
Na3 Al1 O1 128(3) 1_555 2_555
Na3 Al1 O1 130(3) 1_555 3_555
Na3 Al1 O3 47.7(11) 1_555 1_555
Na3 Al1 O3 52.3(11) 1_555 2_555
Na3 Al1 O3 111.7(12) 1_555 3_555
Na3 Al1 Na3 99.2(18) 2_555 3_555
Na3 Al1 P1 127(3) 2_555 1_555
Na3 Al1 P1 72(3) 2_555 2_555
Na3 Al1 P1 134(3) 2_555 3_555
Na3 Al1 P1 53.8(10) 2_555 10_455
Na3 Al1 P1 53.0(11) 2_555 11_445
Na3 Al1 P1 127.5(11) 2_555 12_555
Na3 Al1 O1 130(3) 2_555 1_555
Na3 Al1 O1 61(3) 2_555 2_555
Na3 Al1 O1 128(3) 2_555 3_555
Na3 Al1 O3 111.7(12) 2_555 1_555
Na3 Al1 O3 47.7(11) 2_555 2_555
Na3 Al1 O3 52.3(12) 2_555 3_555
Na3 Al1 P1 134(3) 3_555 1_555
Na3 Al1 P1 127(3) 3_555 2_555
Na3 Al1 P1 72(3) 3_555 3_555
Na3 Al1 P1 127.5(14) 3_555 10_455
Na3 Al1 P1 53.8(11) 3_555 11_445
Na3 Al1 P1 53.0(11) 3_555 12_555
Na3 Al1 O1 128(3) 3_555 1_555
Na3 Al1 O1 130(3) 3_555 2_555
Na3 Al1 O1 61(3) 3_555 3_555
Na3 Al1 O3 52.3(12) 3_555 1_555
Na3 Al1 O3 111.7(15) 3_555 2_555
Na3 Al1 O3 47.7(12) 3_555 3_555
P1 Al1 P1 77.58(15) 1_555 2_555
P1 Al1 P1 77.6(2) 1_555 3_555
P1 Al1 P1 84.2(2) 1_555 10_455
P1 Al1 P1 159.9(3) 1_555 11_445
P1 Al1 P1 90.5(2) 1_555 12_555
P1 Al1 O1 82.7(3) 1_555 2_555
P1 Al1 O1 89.4(5) 1_555 3_555
P1 Al1 O3 100.4(3) 1_555 1_555
P1 Al1 O3 98.5(3) 1_555 2_555
P1 Al1 O3 175.9(4) 1_555 3_555
P1 Al1 P1 77.58(20) 2_555 3_555
P1 Al1 P1 90.5(2) 2_555 10_455
P1 Al1 P1 84.2(2) 2_555 11_445
P1 Al1 P1 159.9(2) 2_555 12_555
P1 Al1 O1 89.4(4) 2_555 1_555
P1 Al1 O1 82.7(4) 2_555 3_555
P1 Al1 O3 175.9(3) 2_555 1_555
P1 Al1 O3 100.4(3) 2_555 2_555
P1 Al1 O3 98.5(3) 2_555 3_555
P1 Al1 P1 159.9(3) 3_555 10_455
P1 Al1 P1 90.5(2) 3_555 11_445
P1 Al1 P1 84.2(2) 3_555 12_555
P1 Al1 O1 82.7(4) 3_555 1_555
P1 Al1 O1 89.4(4) 3_555 2_555
P1 Al1 O3 98.5(3) 3_555 1_555
P1 Al1 O3 175.9(4) 3_555 2_555
P1 Al1 O3 100.4(3) 3_555 3_555
P1 Al1 P1 104.4(2) 10_455 11_445
P1 Al1 P1 104.4(2) 10_455 12_555
P1 Al1 O1 81.2(4) 10_455 1_555
P1 Al1 O1 79.9(4) 10_455 2_555
P1 Al1 O1 171.5(5) 10_455 3_555
P1 Al1 O3 93.0(3) 10_455 1_555
P1 Al1 O3 97.2(4) 10_455 3_555
P1 Al1 P1 104.45(13) 11_445 12_555
P1 Al1 O1 171.5(5) 11_445 1_555
P1 Al1 O1 81.2(4) 11_445 2_555
P1 Al1 O1 79.9(4) 11_445 3_555
P1 Al1 O3 97.2(3) 11_445 1_555
P1 Al1 O3 93.0(3) 11_445 2_555
P1 Al1 O1 79.9(4) 12_555 1_555
P1 Al1 O1 171.5(4) 12_555 2_555
P1 Al1 O1 81.2(4) 12_555 3_555
P1 Al1 O3 97.2(3) 12_555 2_555
P1 Al1 O3 93.0(3) 12_555 3_555
O1 Al1 O1 93.7(5) 1_555 2_555
O1 Al1 O1 93.7(7) 1_555 3_555
O1 Al1 O3 88.8(5) 1_555 1_555
O1 Al1 O3 93.7(5) 1_555 2_555
O1 Al1 O3 172.0(7) 1_555 3_555
O1 Al1 O1 93.7(5) 2_555 3_555
O1 Al1 O3 172.0(5) 2_555 1_555
O1 Al1 O3 88.8(5) 2_555 2_555
O1 Al1 O3 93.7(5) 2_555 3_555
O1 Al1 O3 93.7(5) 3_555 1_555
O1 Al1 O3 172.0(7) 3_555 2_555
O1 Al1 O3 88.8(4) 3_555 3_555
O3 Al1 O3 83.4(4) 1_555 2_555
O3 Al1 O3 83.4(4) 1_555 3_555
O3 Al1 O3 83.4(5) 2_555 3_555
Na1 Ge1 Na3 61.6(15) 1_555 1_555
Na1 Ge1 Na3 61.6(15) 1_555 2_555
Na1 Ge1 Na3 61.6(16) 1_555 3_555
Na1 Ge1 P1 133.7(2) 1_555 1_555
Na1 Ge1 P1 133.7(2) 1_555 2_555
Na1 Ge1 P1 133.7(2) 1_555 3_555
Na1 Ge1 P1 65.88(16) 1_555 10_455
Na1 Ge1 P1 65.88(13) 1_555 11_445
Na1 Ge1 P1 65.88(13) 1_555 12_555
Na1 Ge1 O1 122.6(4) 1_555 1_555
Na1 Ge1 O1 122.6(3) 1_555 2_555
Na1 Ge1 O1 122.6(4) 1_555 3_555
Na1 Ge1 O3 50.20(19) 1_555 1_555
Na1 Ge1 O3 50.2(2) 1_555 2_555
Na1 Ge1 O3 50.2(2) 1_555 3_555
Na3 Ge1 Na3 99.2(14) 1_555 2_555
Na3 Ge1 Na3 99.2(17) 1_555 3_555
Na3 Ge1 P1 72(3) 1_555 1_555
Na3 Ge1 P1 134(3) 1_555 2_555
Na3 Ge1 P1 127(3) 1_555 3_555
Na3 Ge1 P1 53.0(10) 1_555 10_455
Na3 Ge1 P1 127.5(11) 1_555 11_445
Na3 Ge1 P1 53.8(11) 1_555 12_555
Na3 Ge1 O1 61(3) 1_555 1_555
Na3 Ge1 O1 128(3) 1_555 2_555
Na3 Ge1 O1 130(3) 1_555 3_555
Na3 Ge1 O3 47.7(11) 1_555 1_555
Na3 Ge1 O3 52.3(11) 1_555 2_555
Na3 Ge1 O3 111.7(12) 1_555 3_555
Na3 Ge1 Na3 99.2(18) 2_555 3_555
Na3 Ge1 P1 127(3) 2_555 1_555
Na3 Ge1 P1 72(3) 2_555 2_555
Na3 Ge1 P1 134(3) 2_555 3_555
Na3 Ge1 P1 53.8(10) 2_555 10_455
Na3 Ge1 P1 53.0(11) 2_555 11_445
Na3 Ge1 P1 127.5(11) 2_555 12_555
Na3 Ge1 O1 130(3) 2_555 1_555
Na3 Ge1 O1 61(3) 2_555 2_555
Na3 Ge1 O1 128(3) 2_555 3_555
Na3 Ge1 O3 111.7(12) 2_555 1_555
Na3 Ge1 O3 47.7(11) 2_555 2_555
Na3 Ge1 O3 52.3(12) 2_555 3_555
Na3 Ge1 P1 134(3) 3_555 1_555
Na3 Ge1 P1 127(3) 3_555 2_555
Na3 Ge1 P1 72(3) 3_555 3_555
Na3 Ge1 P1 127.5(14) 3_555 10_455
Na3 Ge1 P1 53.8(11) 3_555 11_445
Na3 Ge1 P1 53.0(11) 3_555 12_555
Na3 Ge1 O1 128(3) 3_555 1_555
Na3 Ge1 O1 130(3) 3_555 2_555
Na3 Ge1 O1 61(3) 3_555 3_555
Na3 Ge1 O3 52.3(12) 3_555 1_555
Na3 Ge1 O3 111.7(15) 3_555 2_555
Na3 Ge1 O3 47.7(12) 3_555 3_555
P1 Ge1 P1 77.58(15) 1_555 2_555
P1 Ge1 P1 77.6(2) 1_555 3_555
P1 Ge1 P1 84.2(2) 1_555 10_455
P1 Ge1 P1 159.9(3) 1_555 11_445
P1 Ge1 P1 90.5(2) 1_555 12_555
P1 Ge1 O1 82.7(3) 1_555 2_555
P1 Ge1 O1 89.4(5) 1_555 3_555
P1 Ge1 O3 100.4(3) 1_555 1_555
P1 Ge1 O3 98.5(3) 1_555 2_555
P1 Ge1 O3 175.9(4) 1_555 3_555
P1 Ge1 P1 77.58(20) 2_555 3_555
P1 Ge1 P1 90.5(2) 2_555 10_455
P1 Ge1 P1 84.2(2) 2_555 11_445
P1 Ge1 P1 159.9(2) 2_555 12_555
P1 Ge1 O1 89.4(4) 2_555 1_555
P1 Ge1 O1 82.7(4) 2_555 3_555
P1 Ge1 O3 175.9(3) 2_555 1_555
P1 Ge1 O3 100.4(3) 2_555 2_555
P1 Ge1 O3 98.5(3) 2_555 3_555
P1 Ge1 P1 159.9(3) 3_555 10_455
P1 Ge1 P1 90.5(2) 3_555 11_445
P1 Ge1 P1 84.2(2) 3_555 12_555
P1 Ge1 O1 82.7(4) 3_555 1_555
P1 Ge1 O1 89.4(4) 3_555 2_555
P1 Ge1 O3 98.5(3) 3_555 1_555
P1 Ge1 O3 175.9(4) 3_555 2_555
P1 Ge1 O3 100.4(3) 3_555 3_555
P1 Ge1 P1 104.4(2) 10_455 11_445
P1 Ge1 P1 104.4(2) 10_455 12_555
P1 Ge1 O1 81.2(4) 10_455 1_555
P1 Ge1 O1 79.9(4) 10_455 2_555
P1 Ge1 O1 171.5(5) 10_455 3_555
P1 Ge1 O3 93.0(3) 10_455 1_555
P1 Ge1 O3 97.2(4) 10_455 3_555
P1 Ge1 P1 104.45(13) 11_445 12_555
P1 Ge1 O1 171.5(5) 11_445 1_555
P1 Ge1 O1 81.2(4) 11_445 2_555
P1 Ge1 O1 79.9(4) 11_445 3_555
P1 Ge1 O3 97.2(3) 11_445 1_555
P1 Ge1 O3 93.0(3) 11_445 2_555
P1 Ge1 O1 79.9(4) 12_555 1_555
P1 Ge1 O1 171.5(4) 12_555 2_555
P1 Ge1 O1 81.2(4) 12_555 3_555
P1 Ge1 O3 97.2(3) 12_555 2_555
P1 Ge1 O3 93.0(3) 12_555 3_555
O1 Ge1 O1 93.7(5) 1_555 2_555
O1 Ge1 O1 93.7(7) 1_555 3_555
O1 Ge1 O3 88.8(5) 1_555 1_555
O1 Ge1 O3 93.7(5) 1_555 2_555
O1 Ge1 O3 172.0(7) 1_555 3_555
O1 Ge1 O1 93.7(5) 2_555 3_555
O1 Ge1 O3 172.0(5) 2_555 1_555
O1 Ge1 O3 88.8(5) 2_555 2_555
O1 Ge1 O3 93.7(5) 2_555 3_555
O1 Ge1 O3 93.7(5) 3_555 1_555
O1 Ge1 O3 172.0(7) 3_555 2_555
O1 Ge1 O3 88.8(4) 3_555 3_555
O3 Ge1 O3 83.4(4) 1_555 2_555
O3 Ge1 O3 83.4(4) 1_555 3_555
O3 Ge1 O3 83.4(5) 2_555 3_555
Na2 Al2 Na3 63.8(16) 1_555 7_445
Na2 Al2 Na3 63.8(17) 1_555 8_555
Na2 Al2 Na3 63.8(16) 1_555 9_455
Na2 Al2 P1 133.4(2) 1_555 1_555
Na2 Al2 P1 133.4(2) 1_555 2_555
Na2 Al2 P1 133.4(2) 1_555 3_555
Na2 Al2 P1 65.22(12) 1_555 16_555
Na2 Al2 P1 65.22(16) 1_555 17_445
Na2 Al2 P1 65.22(14) 1_555 18_545
Na2 Al2 O2 122.7(4) 1_555 1_555
Na2 Al2 O2 122.7(4) 1_555 2_555
Na2 Al2 O2 122.7(3) 1_555 3_555
Na2 Al2 O4 52.1(2) 1_555 1_555
Na2 Al2 O4 52.1(3) 1_555 2_555
Na2 Al2 O4 52.1(3) 1_555 3_555
Na3 Al2 Na3 102.0(17) 7_445 8_555
Na3 Al2 Na3 102.0(14) 7_445 9_455
Na3 Al2 P1 134(2) 7_445 1_555
Na3 Al2 P1 70(2) 7_445 2_555
Na3 Al2 P1 124(3) 7_445 3_555
Na3 Al2 P1 129.0(10) 7_445 16_555
Na3 Al2 P1 52.6(10) 7_445 17_445
Na3 Al2 P1 54.7(11) 7_445 18_545
Na3 Al2 O2 136(3) 7_445 1_555
Na3 Al2 O2 120(3) 7_445 2_555
Na3 Al2 O2 60(3) 7_445 3_555
Na3 Al2 O4 115.4(11) 7_445 1_555
Na3 Al2 O4 58.2(11) 7_445 3_555
Na3 Al2 Na3 102.0(17) 8_555 9_455
Na3 Al2 P1 124(3) 8_555 1_555
Na3 Al2 P1 134(3) 8_555 2_555
Na3 Al2 P1 70(3) 8_555 3_555
Na3 Al2 P1 54.7(11) 8_555 16_555
Na3 Al2 P1 129.0(13) 8_555 17_445
Na3 Al2 P1 52.6(10) 8_555 18_545
Na3 Al2 O2 60(3) 8_555 1_555
Na3 Al2 O2 136(3) 8_555 2_555
Na3 Al2 O2 120(3) 8_555 3_555
Na3 Al2 O4 58.2(12) 8_555 1_555
Na3 Al2 O4 115.4(15) 8_555 2_555
Na3 Al2 P1 70(3) 9_455 1_555
Na3 Al2 P1 124(3) 9_455 2_555
Na3 Al2 P1 134(3) 9_455 3_555
Na3 Al2 P1 52.6(11) 9_455 16_555
Na3 Al2 P1 54.7(10) 9_455 17_445
Na3 Al2 P1 129.0(11) 9_455 18_545
Na3 Al2 O2 120(3) 9_455 1_555
Na3 Al2 O2 60(3) 9_455 2_555
Na3 Al2 O2 136(3) 9_455 3_555
Na3 Al2 O4 58.2(10) 9_455 2_555
Na3 Al2 O4 115.4(13) 9_455 3_555
P1 Al2 P1 77.92(16) 1_555 2_555
P1 Al2 P1 77.9(2) 1_555 3_555
P1 Al2 P1 83.3(2) 1_555 16_555
P1 Al2 P1 92.2(2) 1_555 17_445
P1 Al2 P1 160.3(3) 1_555 18_545
P1 Al2 O2 77.0(4) 1_555 1_555
P1 Al2 O2 94.0(3) 1_555 3_555
P1 Al2 O4 90.8(4) 1_555 1_555
P1 Al2 O4 106.2(4) 1_555 2_555
P1 Al2 O4 167.0(5) 1_555 3_555
P1 Al2 P1 77.9(2) 2_555 3_555
P1 Al2 P1 160.3(2) 2_555 16_555
P1 Al2 P1 83.3(2) 2_555 17_445
P1 Al2 P1 92.2(3) 2_555 18_545
P1 Al2 O2 94.0(4) 2_555 1_555
P1 Al2 O2 77.0(3) 2_555 2_555
P1 Al2 O4 167.0(4) 2_555 1_555
P1 Al2 O4 90.8(4) 2_555 2_555
P1 Al2 O4 106.2(4) 2_555 3_555
P1 Al2 P1 92.2(2) 3_555 16_555
P1 Al2 P1 160.3(3) 3_555 17_445
P1 Al2 P1 83.3(2) 3_555 18_545
P1 Al2 O2 94.0(5) 3_555 2_555
P1 Al2 O2 77.0(3) 3_555 3_555
P1 Al2 O4 106.2(4) 3_555 1_555
P1 Al2 O4 167.0(5) 3_555 2_555
P1 Al2 O4 90.8(4) 3_555 3_555
P1 Al2 P1 103.68(20) 16_555 17_445
P1 Al2 P1 103.68(14) 16_555 18_545
P1 Al2 O2 75.6(3) 16_555 1_555
P1 Al2 O2 86.8(4) 16_555 2_555
P1 Al2 O2 169.2(4) 16_555 3_555
P1 Al2 O4 100.4(3) 16_555 2_555
P1 Al2 O4 90.8(3) 16_555 3_555
P1 Al2 P1 103.7(2) 17_445 18_545
P1 Al2 O2 169.2(5) 17_445 1_555
P1 Al2 O2 75.6(4) 17_445 2_555
P1 Al2 O2 86.8(4) 17_445 3_555
P1 Al2 O4 90.8(3) 17_445 1_555
P1 Al2 O4 100.4(4) 17_445 3_555
P1 Al2 O2 86.8(4) 18_545 1_555
P1 Al2 O2 169.2(5) 18_545 2_555
P1 Al2 O2 75.6(4) 18_545 3_555
P1 Al2 O4 100.4(4) 18_545 1_555
P1 Al2 O4 90.8(4) 18_545 2_555
O2 Al2 O2 93.6(6) 1_555 2_555
O2 Al2 O2 93.6(5) 1_555 3_555
O2 Al2 O4 89.5(5) 1_555 1_555
O2 Al2 O4 174.8(7) 1_555 2_555
O2 Al2 O4 90.3(5) 1_555 3_555
O2 Al2 O2 93.6(5) 2_555 3_555
O2 Al2 O4 90.3(5) 2_555 1_555
O2 Al2 O4 89.5(5) 2_555 2_555
O2 Al2 O4 174.8(7) 2_555 3_555
O2 Al2 O4 174.8(5) 3_555 1_555
O2 Al2 O4 90.3(5) 3_555 2_555
O2 Al2 O4 89.5(5) 3_555 3_555
O4 Al2 O4 86.3(4) 1_555 2_555
O4 Al2 O4 86.3(5) 1_555 3_555
O4 Al2 O4 86.3(6) 2_555 3_555
Na2 Ge2 Na3 63.8(16) 1_555 7_445
Na2 Ge2 Na3 63.8(17) 1_555 8_555
Na2 Ge2 Na3 63.8(16) 1_555 9_455
Na2 Ge2 P1 133.4(2) 1_555 1_555
Na2 Ge2 P1 133.4(2) 1_555 2_555
Na2 Ge2 P1 133.4(2) 1_555 3_555
Na2 Ge2 P1 65.22(12) 1_555 16_555
Na2 Ge2 P1 65.22(16) 1_555 17_445
Na2 Ge2 P1 65.22(14) 1_555 18_545
Na2 Ge2 O2 122.7(4) 1_555 1_555
Na2 Ge2 O2 122.7(4) 1_555 2_555
Na2 Ge2 O2 122.7(3) 1_555 3_555
Na2 Ge2 O4 52.1(2) 1_555 1_555
Na2 Ge2 O4 52.1(3) 1_555 2_555
Na2 Ge2 O4 52.1(3) 1_555 3_555
Na3 Ge2 Na3 102.0(17) 7_445 8_555
Na3 Ge2 Na3 102.0(14) 7_445 9_455
Na3 Ge2 P1 134(2) 7_445 1_555
Na3 Ge2 P1 70(2) 7_445 2_555
Na3 Ge2 P1 124(3) 7_445 3_555
Na3 Ge2 P1 129.0(10) 7_445 16_555
Na3 Ge2 P1 52.6(10) 7_445 17_445
Na3 Ge2 P1 54.7(11) 7_445 18_545
Na3 Ge2 O2 136(3) 7_445 1_555
Na3 Ge2 O2 120(3) 7_445 2_555
Na3 Ge2 O2 60(3) 7_445 3_555
Na3 Ge2 O4 115.4(11) 7_445 1_555
Na3 Ge2 O4 58.2(11) 7_445 3_555
Na3 Ge2 Na3 102.0(17) 8_555 9_455
Na3 Ge2 P1 124(3) 8_555 1_555
Na3 Ge2 P1 134(3) 8_555 2_555
Na3 Ge2 P1 70(3) 8_555 3_555
Na3 Ge2 P1 54.7(11) 8_555 16_555
Na3 Ge2 P1 129.0(13) 8_555 17_445
Na3 Ge2 P1 52.6(10) 8_555 18_545
Na3 Ge2 O2 60(3) 8_555 1_555
Na3 Ge2 O2 136(3) 8_555 2_555
Na3 Ge2 O2 120(3) 8_555 3_555
Na3 Ge2 O4 58.2(12) 8_555 1_555
Na3 Ge2 O4 115.4(15) 8_555 2_555
Na3 Ge2 P1 70(3) 9_455 1_555
Na3 Ge2 P1 124(3) 9_455 2_555
Na3 Ge2 P1 134(3) 9_455 3_555
Na3 Ge2 P1 52.6(11) 9_455 16_555
Na3 Ge2 P1 54.7(10) 9_455 17_445
Na3 Ge2 P1 129.0(11) 9_455 18_545
Na3 Ge2 O2 120(3) 9_455 1_555
Na3 Ge2 O2 60(3) 9_455 2_555
Na3 Ge2 O2 136(3) 9_455 3_555
Na3 Ge2 O4 58.2(10) 9_455 2_555
Na3 Ge2 O4 115.4(13) 9_455 3_555
P1 Ge2 P1 77.92(16) 1_555 2_555
P1 Ge2 P1 77.9(2) 1_555 3_555
P1 Ge2 P1 83.3(2) 1_555 16_555
P1 Ge2 P1 92.2(2) 1_555 17_445
P1 Ge2 P1 160.3(3) 1_555 18_545
P1 Ge2 O2 77.0(4) 1_555 1_555
P1 Ge2 O2 94.0(3) 1_555 3_555
P1 Ge2 O4 90.8(4) 1_555 1_555
P1 Ge2 O4 106.2(4) 1_555 2_555
P1 Ge2 O4 167.0(5) 1_555 3_555
P1 Ge2 P1 77.9(2) 2_555 3_555
P1 Ge2 P1 160.3(2) 2_555 16_555
P1 Ge2 P1 83.3(2) 2_555 17_445
P1 Ge2 P1 92.2(3) 2_555 18_545
P1 Ge2 O2 94.0(4) 2_555 1_555
P1 Ge2 O2 77.0(3) 2_555 2_555
P1 Ge2 O4 167.0(4) 2_555 1_555
P1 Ge2 O4 90.8(4) 2_555 2_555
P1 Ge2 O4 106.2(4) 2_555 3_555
P1 Ge2 P1 92.2(2) 3_555 16_555
P1 Ge2 P1 160.3(3) 3_555 17_445
P1 Ge2 P1 83.3(2) 3_555 18_545
P1 Ge2 O2 94.0(5) 3_555 2_555
P1 Ge2 O2 77.0(3) 3_555 3_555
P1 Ge2 O4 106.2(4) 3_555 1_555
P1 Ge2 O4 167.0(5) 3_555 2_555
P1 Ge2 O4 90.8(4) 3_555 3_555
P1 Ge2 P1 103.68(20) 16_555 17_445
P1 Ge2 P1 103.68(14) 16_555 18_545
P1 Ge2 O2 75.6(3) 16_555 1_555
P1 Ge2 O2 86.8(4) 16_555 2_555
P1 Ge2 O2 169.2(4) 16_555 3_555
P1 Ge2 O4 100.4(3) 16_555 2_555
P1 Ge2 O4 90.8(3) 16_555 3_555
P1 Ge2 P1 103.7(2) 17_445 18_545
P1 Ge2 O2 169.2(5) 17_445 1_555
P1 Ge2 O2 75.6(4) 17_445 2_555
P1 Ge2 O2 86.8(4) 17_445 3_555
P1 Ge2 O4 90.8(3) 17_445 1_555
P1 Ge2 O4 100.4(4) 17_445 3_555
P1 Ge2 O2 86.8(4) 18_545 1_555
P1 Ge2 O2 169.2(5) 18_545 2_555
P1 Ge2 O2 75.6(4) 18_545 3_555
P1 Ge2 O4 100.4(4) 18_545 1_555
P1 Ge2 O4 90.8(4) 18_545 2_555
O2 Ge2 O2 93.6(6) 1_555 2_555
O2 Ge2 O2 93.6(5) 1_555 3_555
O2 Ge2 O4 89.5(5) 1_555 1_555
O2 Ge2 O4 174.8(7) 1_555 2_555
O2 Ge2 O4 90.3(5) 1_555 3_555
O2 Ge2 O2 93.6(5) 2_555 3_555
O2 Ge2 O4 90.3(5) 2_555 1_555
O2 Ge2 O4 89.5(5) 2_555 2_555
O2 Ge2 O4 174.8(7) 2_555 3_555
O2 Ge2 O4 174.8(5) 3_555 1_555
O2 Ge2 O4 90.3(5) 3_555 2_555
O2 Ge2 O4 89.5(5) 3_555 3_555
O4 Ge2 O4 86.3(4) 1_555 2_555
O4 Ge2 O4 86.3(5) 1_555 3_555
O4 Ge2 O4 86.3(6) 2_555 3_555
Na1 P1 Na2 118.59(11) 7_455 13_554
Na1 P1 Na3 58.4(12) 7_455 10_455
Na1 P1 Na3 58.1(11) 7_455 11_455
Na1 P1 Na3 143.0(15) 7_455 12_555
Na1 P1 Al1 135.63(15) 7_455 1_555
Na1 P1 Al1 55.05(14) 7_455 10_455
Na1 P1 Ge1 135.63(15) 7_455 1_555
Na1 P1 Ge1 55.05(14) 7_455 10_455
Na1 P1 Al2 90.44(14) 7_455 1_555
Na1 P1 Al2 90.51(11) 7_455 16_555
Na1 P1 Ge2 90.44(14) 7_455 1_555
Na1 P1 Ge2 90.51(11) 7_455 16_555
Na1 P1 O1 141.0(5) 7_455 1_555
Na1 P1 O1 78.1(2) 7_455 10_455
Na1 P1 O1 78.6(2) 7_455 11_455
Na1 P1 O2 122.4(3) 7_455 1_555
Na1 P1 O2 70.5(4) 7_455 2_555
Na1 P1 O2 58.20(19) 7_455 16_555
Na1 P1 O4 105.9(4) 7_455 16_555
Na2 P1 Na3 144.7(13) 13_554 10_455
Na2 P1 Na3 60.5(13) 13_554 11_455
Na2 P1 Na3 61.2(13) 13_554 12_555
Na2 P1 Al1 91.09(12) 13_554 1_555
Na2 P1 Al1 90.67(12) 13_554 10_455
Na2 P1 Ge1 91.09(12) 13_554 1_555
Na2 P1 Ge1 90.67(12) 13_554 10_455
Na2 P1 Al2 137.57(15) 13_554 1_555
Na2 P1 Al2 56.16(11) 13_554 16_555
Na2 P1 Ge2 137.57(15) 13_554 1_555
Na2 P1 Ge2 56.16(11) 13_554 16_555
Na2 P1 O1 76.8(4) 13_554 1_555
Na2 P1 O1 97.29(20) 13_554 10_455
Na2 P1 O1 59.5(2) 13_554 11_455
Na2 P1 O2 107.9(3) 13_554 1_555
Na2 P1 O2 152.6(4) 13_554 2_555
Na2 P1 O2 82.3(2) 13_554 16_555
Na2 P1 O3 99.1(4) 13_554 11_455
Na3 P1 Na3 106.4(5) 10_455 11_455
Na3 P1 Na3 145.2(14) 10_455 12_555
Na3 P1 Al1 78.2(17) 10_455 1_555
Na3 P1 Al1 57.8(10) 10_455 10_455
Na3 P1 Ge1 78.2(17) 10_455 1_555
Na3 P1 Ge1 57.8(10) 10_455 10_455
Na3 P1 Al2 76.0(16) 10_455 1_555
Na3 P1 Al2 147.5(11) 10_455 16_555
Na3 P1 Ge2 76.0(16) 10_455 1_555
Na3 P1 Ge2 147.5(11) 10_455 16_555
Na3 P1 O1 88(2) 10_455 1_555
Na3 P1 O1 47.6(16) 10_455 10_455
Na3 P1 O1 87.0(16) 10_455 11_455
Na3 P1 O2 100.0(11) 10_455 1_555
Na3 P1 O2 62.7(18) 10_455 2_555
Na3 P1 O2 114.3(16) 10_455 16_555
Na3 P1 O3 57.0(6) 10_455 11_455
Na3 P1 O4 164.3(10) 10_455 16_555
Na3 P1 Na3 108.2(12) 11_455 12_555
Na3 P1 Al1 137.8(16) 11_455 1_555
Na3 P1 Al1 57.5(10) 11_455 10_455
Na3 P1 Ge1 137.8(16) 11_455 1_555
Na3 P1 Ge1 57.5(10) 11_455 10_455
Na3 P1 Al2 135.1(15) 11_455 1_555
Na3 P1 Al2 56.7(10) 11_455 16_555
Na3 P1 Ge2 135.1(15) 11_455 1_555
Na3 P1 Ge2 56.7(10) 11_455 16_555
Na3 P1 O1 124(2) 11_455 1_555
Na3 P1 O1 86.7(15) 11_455 10_455
Na3 P1 O1 48.0(15) 11_455 11_455
Na3 P1 O2 144.6(11) 11_455 1_555
Na3 P1 O2 121.1(18) 11_455 2_555
Na3 P1 O2 48.0(15) 11_455 16_555
Na3 P1 O3 50.1(5) 11_455 11_455
Na3 P1 O4 61.2(9) 11_455 16_555
Na3 P1 Al1 79.0(17) 12_555 1_555
Na3 P1 Al1 151.0(14) 12_555 10_455
Na3 P1 Ge1 79.0(17) 12_555 1_555
Na3 P1 Ge1 151.0(14) 12_555 10_455
Na3 P1 Al2 76.9(16) 12_555 1_555
Na3 P1 Al2 57.5(11) 12_555 16_555
Na3 P1 Ge2 76.9(16) 12_555 1_555
Na3 P1 Ge2 57.5(11) 12_555 16_555
Na3 P1 O1 76(2) 12_555 1_555
Na3 P1 O1 138.3(18) 12_555 10_455
Na3 P1 O1 119.7(18) 12_555 11_455
Na3 P1 O2 47.2(9) 12_555 1_555
Na3 P1 O2 95(2) 12_555 2_555
Na3 P1 O2 86.7(17) 12_555 16_555
Na3 P1 O3 157.8(16) 12_555 11_455
Na3 P1 O4 47.4(9) 12_555 16_555
Al1 P1 Al1 95.78(14) 1_555 10_455
Al1 P1 Ge1 95.78(14) 1_555 10_455
Al1 P1 Al2 87.11(19) 1_555 1_555
Al1 P1 Al2 133.79(16) 1_555 16_555
Al1 P1 Ge2 87.11(19) 1_555 1_555
Al1 P1 Ge2 133.79(16) 1_555 16_555
Al1 P1 O1 65.3(2) 1_555 10_455
Al1 P1 O1 91.6(3) 1_555 11_455
Al1 P1 O2 70.3(2) 1_555 1_555
Al1 P1 O2 98.7(5) 1_555 2_555
Al1 P1 O2 165.7(3) 1_555 16_555
Al1 P1 O3 113.5(5) 1_555 11_455
Al1 P1 O4 117.4(4) 1_555 16_555
Al1 P1 Ge1 95.78(14) 10_455 1_555
Al1 P1 Al2 131.71(17) 10_455 1_555
Al1 P1 Al2 114.20(14) 10_455 16_555
Al1 P1 Ge2 131.71(17) 10_455 1_555
Al1 P1 Ge2 114.20(14) 10_455 16_555
Al1 P1 O1 91.8(5) 10_455 1_555
Al1 P1 O2 156.5(3) 10_455 1_555
Al1 P1 O2 113.6(5) 10_455 2_555
Al1 P1 O2 97.0(2) 10_455 16_555
Al1 P1 O4 115.4(4) 10_455 16_555
Ge1 P1 Ge1 95.78(14) 1_555 10_455
Ge1 P1 Al2 87.11(19) 1_555 1_555
Ge1 P1 Al2 133.79(16) 1_555 16_555
Ge1 P1 Ge2 87.11(19) 1_555 1_555
Ge1 P1 Ge2 133.79(16) 1_555 16_555
Ge1 P1 O1 65.3(2) 1_555 10_455
Ge1 P1 O1 91.6(3) 1_555 11_455
Ge1 P1 O2 70.3(2) 1_555 1_555
Ge1 P1 O2 98.7(5) 1_555 2_555
Ge1 P1 O2 165.7(3) 1_555 16_555
Ge1 P1 O3 113.5(5) 1_555 11_455
Ge1 P1 O4 117.4(4) 1_555 16_555
Ge1 P1 Al2 131.71(17) 10_455 1_555
Ge1 P1 Al2 114.20(14) 10_455 16_555
Ge1 P1 Ge2 131.71(17) 10_455 1_555
Ge1 P1 Ge2 114.20(14) 10_455 16_555
Ge1 P1 O1 91.8(5) 10_455 1_555
Ge1 P1 O2 156.5(3) 10_455 1_555
Ge1 P1 O2 113.6(5) 10_455 2_555
Ge1 P1 O2 97.0(2) 10_455 16_555
Ge1 P1 O4 115.4(4) 10_455 16_555
Al2 P1 Al2 96.65(13) 1_555 16_555
Al2 P1 Ge2 96.65(13) 1_555 16_555
Al2 P1 O1 100.4(5) 1_555 1_555
Al2 P1 O1 119.9(3) 1_555 10_455
Al2 P1 O1 162.9(3) 1_555 11_455
Al2 P1 O2 89.2(2) 1_555 16_555
Al2 P1 O3 120.4(5) 1_555 11_455
Al2 P1 O4 105.3(4) 1_555 16_555
Al2 P1 Ge2 96.65(13) 16_555 1_555
Al2 P1 O1 124.6(5) 16_555 1_555
Al2 P1 O1 141.4(2) 16_555 10_455
Al2 P1 O1 96.6(3) 16_555 11_455
Al2 P1 O2 88.5(2) 16_555 1_555
Al2 P1 O2 100.1(4) 16_555 2_555
Al2 P1 O3 104.0(4) 16_555 11_455
Ge2 P1 Ge2 96.65(13) 1_555 16_555
Ge2 P1 O1 100.4(5) 1_555 1_555
Ge2 P1 O1 119.9(3) 1_555 10_455
Ge2 P1 O1 162.9(3) 1_555 11_455
Ge2 P1 O2 89.2(2) 1_555 16_555
Ge2 P1 O3 120.4(5) 1_555 11_455
Ge2 P1 O4 105.3(4) 1_555 16_555
Ge2 P1 O1 124.6(5) 16_555 1_555
Ge2 P1 O1 141.4(2) 16_555 10_455
Ge2 P1 O1 96.6(3) 16_555 11_455
Ge2 P1 O2 88.5(2) 16_555 1_555
Ge2 P1 O2 100.1(4) 16_555 2_555
Ge2 P1 O3 104.0(4) 16_555 11_455
O1 P1 O1 64.0(5) 1_555 10_455
O1 P1 O1 80.8(6) 1_555 11_455
O1 P1 O2 79.1(6) 1_555 1_555
O1 P1 O2 113.4(7) 1_555 2_555
O1 P1 O2 157.4(7) 1_555 16_555
O1 P1 O3 111.3(8) 1_555 11_455
O1 P1 O4 107.0(7) 1_555 16_555
O1 P1 O1 45.3(2) 10_455 11_455
O1 P1 O2 128.8(4) 10_455 1_555
O1 P1 O2 110.1(6) 10_455 2_555
O1 P1 O2 128.0(3) 10_455 16_555
O1 P1 O3 48.3(4) 10_455 11_455
O1 P1 O4 134.8(5) 10_455 16_555
O1 P1 O2 158.5(5) 11_455 1_555
O1 P1 O2 144.8(6) 11_455 2_555
O1 P1 O2 95.9(3) 11_455 16_555
O1 P1 O3 45.2(4) 11_455 11_455
O1 P1 O4 90.5(5) 11_455 16_555
O2 P1 O2 53.1(5) 1_555 2_555
O2 P1 O2 99.6(4) 1_555 16_555
O2 P1 O3 152.8(7) 1_555 11_455
O2 P1 O4 88.0(5) 1_555 16_555
O2 P1 O2 82.1(5) 2_555 16_555
O2 P1 O3 100.3(7) 2_555 11_455
O2 P1 O4 113.6(6) 2_555 16_555
O2 P1 O3 80.2(4) 16_555 11_455
O2 P1 O4 50.5(4) 16_555 16_555
O3 P1 O4 111.3(6) 11_455 16_555
Na2 O1 Na3 62(3) 13_554 1_555
Na2 O1 Na3 130.2(15) 13_554 10_455
Na2 O1 Na3 61.1(17) 13_554 12_555
Na2 O1 Al1 127.9(3) 13_554 1_555
Na2 O1 Ge1 127.9(3) 13_554 1_555
Na2 O1 P1 77.9(4) 13_554 1_555
Na2 O1 P1 108.67(20) 13_554 10_455
Na2 O1 P1 59.92(19) 13_554 12_555
Na2 O1 O1 170.5(3) 13_554 2_555
Na2 O1 O1 116.6(4) 13_554 3_555
Na2 O1 O1 104.8(3) 13_554 10_455
Na2 O1 O2 107.0(3) 13_554 1_555
Na2 O1 O2 108.1(3) 13_554 2_555
Na2 O1 O3 81.2(3) 13_554 1_555
Na2 O1 O3 114.3(2) 13_554 2_555
Na2 O1 O3 82.7(3) 13_554 11_455
Na2 O1 O4 46.5(3) 13_554 16_555
Na3 O1 Na3 114(5) 1_555 10_455
Na3 O1 Na3 114(5) 1_555 12_555
Na3 O1 Al1 81(3) 1_555 1_555
Na3 O1 Ge1 81(3) 1_555 1_555
Na3 O1 P1 123(6) 1_555 1_555
Na3 O1 P1 52(2) 1_555 10_455
Na3 O1 P1 53(2) 1_555 12_555
Na3 O1 O1 110(3) 1_555 2_555
Na3 O1 O1 111(3) 1_555 3_555
Na3 O1 O1 65(2) 1_555 10_455
Na3 O1 O2 152(4) 1_555 1_555
Na3 O1 O2 154(5) 1_555 2_555
Na3 O1 O3 49(2) 1_555 1_555
Na3 O1 O3 52(2) 1_555 2_555
Na3 O1 O3 98(4) 1_555 11_455
Na3 O1 O4 106(4) 1_555 16_555
Na3 O1 Na3 126.5(18) 10_455 12_555
Na3 O1 Al1 97(3) 10_455 1_555
Na3 O1 Ge1 97(3) 10_455 1_555
Na3 O1 P1 63.3(11) 10_455 1_555
Na3 O1 P1 67(2) 10_455 10_455
Na3 O1 P1 162(2) 10_455 12_555
Na3 O1 O1 56.6(14) 10_455 2_555
Na3 O1 O1 110.4(16) 10_455 3_555
Na3 O1 O1 49.4(18) 10_455 10_455
Na3 O1 O2 92.5(13) 10_455 1_555
Na3 O1 O2 51.0(13) 10_455 2_555
Na3 O1 O3 138(3) 10_455 1_555
Na3 O1 O3 82(3) 10_455 2_555
Na3 O1 O3 47.6(10) 10_455 11_455
Na3 O1 O4 99.9(11) 10_455 16_555
Na3 O1 Al1 110(3) 12_555 1_555
Na3 O1 Ge1 110(3) 12_555 1_555
Na3 O1 P1 72.5(15) 12_555 1_555
Na3 O1 P1 166(3) 12_555 10_455
Na3 O1 P1 71(3) 12_555 12_555
Na3 O1 O1 121.9(17) 12_555 2_555
Na3 O1 O1 69.9(16) 12_555 3_555
Na3 O1 O1 159(2) 12_555 10_455
Na3 O1 O2 46.3(14) 12_555 1_555
Na3 O1 O2 75.4(16) 12_555 2_555
Na3 O1 O3 92(3) 12_555 1_555
Na3 O1 O3 147(3) 12_555 2_555
Na3 O1 O3 104.8(15) 12_555 11_455
Na3 O1 O4 45.5(12) 12_555 16_555
Al1 O1 P1 153.0(6) 1_555 1_555
Al1 O1 P1 67.6(3) 1_555 10_455
Al1 O1 P1 68.6(3) 1_555 12_555
Al1 O1 O1 90.1(4) 1_555 10_455
Al1 O1 O2 87.6(4) 1_555 1_555
Al1 O1 O2 119.5(5) 1_555 2_555
Al1 O1 O3 46.7(3) 1_555 1_555
Al1 O1 O3 141.7(5) 1_555 11_455
Al1 O1 O4 155.8(5) 1_555 16_555
Ge1 O1 P1 153.0(6) 1_555 1_555
Ge1 O1 P1 67.6(3) 1_555 10_455
Ge1 O1 P1 68.6(3) 1_555 12_555
Ge1 O1 O1 90.1(4) 1_555 10_455
Ge1 O1 O2 87.6(4) 1_555 1_555
Ge1 O1 O2 119.5(5) 1_555 2_555
Ge1 O1 O3 46.7(3) 1_555 1_555
Ge1 O1 O3 141.7(5) 1_555 11_455
Ge1 O1 O4 155.8(5) 1_555 16_555
P1 O1 P1 116.0(5) 1_555 10_455
P1 O1 P1 133.7(6) 1_555 12_555
P1 O1 O1 111.5(6) 1_555 2_555
P1 O1 O1 122.8(7) 1_555 3_555
P1 O1 O1 90.5(5) 1_555 10_455
P1 O1 O2 75.2(5) 1_555 1_555
P1 O1 O3 158.0(6) 1_555 1_555
P1 O1 O3 139.9(6) 1_555 2_555
P1 O1 P1 96.1(2) 10_455 12_555
P1 O1 O1 66.6(3) 10_455 2_555
P1 O1 O1 110.5(4) 10_455 3_555
P1 O1 O2 144.1(4) 10_455 1_555
P1 O1 O2 117.9(4) 10_455 2_555
P1 O1 O3 77.1(3) 10_455 1_555
P1 O1 O3 81.8(3) 10_455 11_455
P1 O1 O4 135.3(4) 10_455 16_555
P1 O1 O1 111.6(3) 12_555 2_555
P1 O1 O1 68.1(4) 12_555 3_555
P1 O1 O1 116.6(3) 12_555 10_455
P1 O1 O2 98.5(3) 12_555 1_555
P1 O1 O2 145.9(4) 12_555 2_555
P1 O1 O3 79.3(3) 12_555 2_555
P1 O1 O3 139.9(4) 12_555 11_455
P1 O1 O4 97.1(4) 12_555 16_555
O1 O1 O1 60.0(4) 2_555 3_555
O1 O1 O1 74.6(4) 2_555 10_455
O1 O1 O2 77.5(3) 2_555 1_555
O1 O1 O2 81.3(4) 2_555 2_555
O1 O1 O3 89.6(3) 2_555 1_555
O1 O1 O3 57.9(3) 2_555 2_555
O1 O1 O3 104.2(5) 2_555 11_455
O1 O1 O4 142.6(5) 2_555 16_555
O1 O1 O1 130.4(5) 3_555 10_455
O1 O1 O2 47.7(4) 3_555 1_555
O1 O1 O2 95.0(5) 3_555 2_555
O1 O1 O3 62.1(4) 3_555 1_555
O1 O1 O3 87.3(4) 3_555 2_555
O1 O1 O3 149.9(6) 3_555 11_455
O1 O1 O4 114.1(5) 3_555 16_555
O1 O1 O2 141.2(4) 10_455 1_555
O1 O1 O2 97.0(4) 10_455 2_555
O1 O1 O3 101.2(4) 10_455 1_555
O1 O1 O3 49.9(3) 10_455 2_555
O1 O1 O3 56.4(3) 10_455 11_455
O1 O1 O4 114.0(4) 10_455 16_555
O2 O1 O2 52.0(3) 1_555 2_555
O2 O1 O3 105.1(4) 1_555 1_555
O2 O1 O3 129.6(4) 1_555 2_555
O2 O1 O3 106.5(5) 1_555 11_455
O2 O1 O4 74.9(4) 1_555 16_555
O2 O1 O3 156.7(5) 2_555 1_555
O2 O1 O3 131.1(4) 2_555 2_555
O2 O1 O3 55.7(4) 2_555 11_455
O2 O1 O4 61.9(3) 2_555 16_555
O3 O1 O3 56.6(3) 1_555 2_555
O3 O1 O3 147.6(5) 1_555 11_455
O3 O1 O4 121.6(4) 1_555 16_555
O3 O1 O3 106.4(4) 2_555 11_455
O3 O1 O4 155.5(4) 2_555 16_555
O3 O1 O4 61.3(4) 11_455 16_555
Na1 O2 Na3 63(3) 7_555 8_555
Na1 O2 Na3 127.9(12) 7_555 11_445
Na1 O2 Na3 63.2(18) 7_555 12_555
Na1 O2 Al2 132.7(2) 7_555 1_555
Na1 O2 Ge2 132.7(2) 7_555 1_555
Na1 O2 P1 113.5(2) 7_555 1_555
Na1 O2 P1 83.4(4) 7_555 3_555
Na1 O2 P1 63.6(2) 7_555 16_555
Na1 O2 O1 116.0(3) 7_555 1_555
Na1 O2 O1 107.7(3) 7_555 3_555
Na1 O2 O2 127.7(4) 7_555 2_555
Na1 O2 O2 167.0(3) 7_555 3_555
Na1 O2 O2 58.5(2) 7_555 17_555
Na1 O2 O2 58.5(2) 7_555 18_545
Na1 O2 O3 46.6(2) 7_555 10_555
Na1 O2 O4 88.5(3) 7_555 1_555
Na1 O2 O4 109.4(3) 7_555 3_555
Na1 O2 O4 89.5(3) 7_555 18_545
Na3 O2 Na3 105(4) 8_555 11_445
Na3 O2 Na3 118(5) 8_555 12_555
Na3 O2 Al2 81(3) 8_555 1_555
Na3 O2 Ge2 81(3) 8_555 1_555
Na3 O2 P1 134(3) 8_555 1_555
Na3 O2 P1 118(6) 8_555 3_555
Na3 O2 P1 56(2) 8_555 16_555
Na3 O2 O1 160(4) 8_555 1_555
Na3 O2 O1 149(5) 8_555 3_555
Na3 O2 O2 115(3) 8_555 2_555
Na3 O2 O2 105(3) 8_555 3_555
Na3 O2 O2 79(2) 8_555 17_555
Na3 O2 O2 46(2) 8_555 18_545
Na3 O2 O3 102(4) 8_555 10_555
Na3 O2 O4 58(2) 8_555 1_555
Na3 O2 O4 46(2) 8_555 3_555
Na3 O2 O4 93(4) 8_555 18_545
Na3 O2 Na3 132.2(13) 11_445 12_555
Na3 O2 Al2 89(2) 11_445 1_555
Na3 O2 Ge2 89(2) 11_445 1_555
Na3 O2 P1 109.3(8) 11_445 1_555
Na3 O2 P1 56.5(8) 11_445 3_555
Na3 O2 P1 154(2) 11_445 16_555
Na3 O2 O1 91.4(11) 11_445 1_555
Na3 O2 O1 55.6(12) 11_445 3_555
Na3 O2 O2 103.8(12) 11_445 2_555
Na3 O2 O2 48.3(11) 11_445 3_555
Na3 O2 O2 173.5(14) 11_445 17_555
Na3 O2 O2 76.6(15) 11_445 18_545
Na3 O2 O3 145(2) 11_445 8_555
Na3 O2 O3 95.1(8) 11_445 10_555
Na3 O2 O4 130(2) 11_445 1_555
Na3 O2 O4 77(2) 11_445 3_555
Na3 O2 Al2 117(3) 12_555 1_555
Na3 O2 Ge2 117(3) 12_555 1_555
Na3 O2 P1 53.3(12) 12_555 1_555
Na3 O2 P1 84.0(12) 12_555 3_555
Na3 O2 P1 73(3) 12_555 16_555
Na3 O2 O1 53.6(15) 12_555 1_555
Na3 O2 O1 76.6(17) 12_555 3_555
Na3 O2 O2 77.2(17) 12_555 2_555
Na3 O2 O2 129.4(16) 12_555 3_555
Na3 O2 O2 47.2(20) 12_555 17_555
Na3 O2 O2 118(2) 12_555 18_545
Na3 O2 O3 79(3) 12_555 8_555
Na3 O2 O3 57.6(13) 12_555 10_555
Na3 O2 O4 92(3) 12_555 1_555
Na3 O2 O4 150(3) 12_555 3_555
Na3 O2 O4 115.4(12) 12_555 18_545
Al2 O2 P1 70.1(3) 1_555 1_555
Al2 O2 P1 143.1(6) 1_555 3_555
Al2 O2 P1 71.2(3) 1_555 16_555
Al2 O2 O1 87.3(4) 1_555 1_555
Al2 O2 O1 118.4(5) 1_555 3_555
Al2 O2 O2 86.4(3) 1_555 17_555
Al2 O2 O2 116.3(5) 1_555 18_545
Al2 O2 O3 90.7(3) 1_555 8_555
Al2 O2 O3 174.2(4) 1_555 10_555
Al2 O2 O4 123.8(5) 1_555 18_545
Ge2 O2 P1 70.1(3) 1_555 1_555
Ge2 O2 P1 143.1(6) 1_555 3_555
Ge2 O2 P1 71.2(3) 1_555 16_555
Ge2 O2 O1 87.3(4) 1_555 1_555
Ge2 O2 O1 118.4(5) 1_555 3_555
Ge2 O2 O2 86.4(3) 1_555 17_555
Ge2 O2 O2 116.3(5) 1_555 18_545
Ge2 O2 O3 90.7(3) 1_555 8_555
Ge2 O2 O3 174.2(4) 1_555 10_555
Ge2 O2 O4 123.8(5) 1_555 18_545
P1 O2 P1 106.5(5) 1_555 3_555
P1 O2 P1 80.4(3) 1_555 16_555
P1 O2 O1 76.7(4) 1_555 3_555
P1 O2 O2 77.8(3) 1_555 3_555
P1 O2 O2 64.7(3) 1_555 17_555
P1 O2 O2 171.8(4) 1_555 18_545
P1 O2 O3 103.9(3) 1_555 8_555
P1 O2 O3 104.6(4) 1_555 10_555
P1 O2 O4 76.7(4) 1_555 1_555
P1 O2 O4 114.7(4) 1_555 3_555
P1 O2 O4 132.8(4) 1_555 18_545
P1 O2 P1 145.7(5) 3_555 16_555
P1 O2 O1 81.3(6) 3_555 1_555
P1 O2 O2 126.6(7) 3_555 2_555
P1 O2 O2 99.9(5) 3_555 3_555
P1 O2 O2 126.6(5) 3_555 17_555
P1 O2 O2 71.6(5) 3_555 18_545
P1 O2 O3 124.7(5) 3_555 8_555
P1 O2 O4 171.8(7) 3_555 1_555
P1 O2 O4 125.5(6) 3_555 3_555
P1 O2 O1 104.2(3) 16_555 1_555
P1 O2 O1 149.3(4) 16_555 3_555
P1 O2 O2 73.6(3) 16_555 2_555
P1 O2 O2 114.4(3) 16_555 3_555
P1 O2 O2 96.6(3) 16_555 18_545
P1 O2 O3 106.0(4) 16_555 10_555
P1 O2 O4 77.3(3) 16_555 3_555
P1 O2 O4 145.2(4) 16_555 18_545
O1 O2 O1 51.0(4) 1_555 3_555
O1 O2 O2 47.5(3) 1_555 2_555
O1 O2 O2 77.0(3) 1_555 3_555
O1 O2 O2 83.8(3) 1_555 17_555
O1 O2 O2 152.7(5) 1_555 18_545
O1 O2 O3 124.1(3) 1_555 8_555
O1 O2 O3 88.5(4) 1_555 10_555
O1 O2 O4 102.4(4) 1_555 1_555
O1 O2 O4 129.7(4) 1_555 3_555
O1 O2 O4 107.5(5) 1_555 18_545
O1 O2 O2 93.9(5) 3_555 2_555
O1 O2 O2 80.5(4) 3_555 3_555
O1 O2 O2 123.2(4) 3_555 17_555
O1 O2 O2 103.1(4) 3_555 18_545
O1 O2 O3 148.1(4) 3_555 8_555
O1 O2 O3 61.3(3) 3_555 10_555
O1 O2 O4 152.7(5) 3_555 1_555
O1 O2 O4 131.2(5) 3_555 3_555
O1 O2 O4 56.8(4) 3_555 18_545
O2 O2 O2 60.0(4) 2_555 3_555
O2 O2 O2 69.7(3) 2_555 17_555
O2 O2 O2 159.0(6) 2_555 18_545
O2 O2 O3 100.0(4) 2_555 8_555
O2 O2 O3 131.5(5) 2_555 10_555
O2 O2 O4 59.1(4) 2_555 1_555
O2 O2 O4 87.7(4) 2_555 3_555
O2 O2 O4 140.1(6) 2_555 18_545
O2 O2 O2 125.9(3) 3_555 17_555
O2 O2 O2 110.3(4) 3_555 18_545
O2 O2 O3 131.3(3) 3_555 8_555
O2 O2 O3 139.2(4) 3_555 10_555
O2 O2 O4 88.1(4) 3_555 1_555
O2 O2 O4 58.5(3) 3_555 3_555
O2 O2 O4 86.8(4) 3_555 18_545
O2 O2 O2 109.6(4) 17_555 18_545
O2 O2 O3 89.2(4) 17_555 10_555
O2 O2 O4 47.5(3) 17_555 1_555
O2 O2 O4 103.1(3) 17_555 3_555
O2 O2 O4 147.4(5) 17_555 18_545
O2 O2 O3 71.8(3) 18_545 8_555
O2 O2 O3 68.7(4) 18_545 10_555
O2 O2 O4 104.1(5) 18_545 1_555
O2 O2 O4 71.8(4) 18_545 3_555
O2 O2 O4 48.9(4) 18_545 18_545
O3 O2 O3 88.4(3) 8_555 10_555
O3 O2 O4 47.2(3) 8_555 1_555
O3 O2 O4 78.4(3) 8_555 3_555
O3 O2 O4 119.3(4) 8_555 18_545
O3 O2 O4 132.5(5) 10_555 1_555
O3 O2 O4 140.5(4) 10_555 3_555
O3 O2 O4 61.3(4) 10_555 18_545
O4 O2 O4 57.6(3) 1_555 3_555
O4 O2 O4 147.6(5) 1_555 18_545
O4 O2 O4 93.0(4) 3_555 18_545
Na1 O3 Na3 85(2) 1_555 1_555
Na1 O3 Na3 82(2) 1_555 3_555
Na1 O3 Al1 92.3(2) 1_555 1_555
Na1 O3 Ge1 92.3(2) 1_555 1_555
Na1 O3 P1 122.8(3) 1_555 12_555
Na1 O3 O1 122.1(3) 1_555 1_555
Na1 O3 O1 117.6(3) 1_555 3_555
Na1 O3 O1 150.3(3) 1_555 12_555
Na1 O3 O2 87.8(3) 1_555 10_555
Na1 O3 O2 66.9(2) 1_555 15_554
Na1 O3 O3 58.2(2) 1_555 2_555
Na1 O3 O3 58.2(2) 1_555 3_555
Na1 O3 O4 115.5(3) 1_555 15_554
Na3 O3 Na3 167.5(16) 1_555 3_555
Na3 O3 Al1 92(2) 1_555 1_555
Na3 O3 Ge1 92(2) 1_555 1_555
Na3 O3 P1 97.5(14) 1_555 12_555
Na3 O3 O1 65(3) 1_555 1_555
Na3 O3 O1 125(3) 1_555 3_555
Na3 O3 O1 111.4(19) 1_555 12_555
Na3 O3 O2 116.1(18) 1_555 10_555
Na3 O3 O2 48(2) 1_555 15_554
Na3 O3 O3 59.0(7) 1_555 2_555
Na3 O3 O3 118.7(9) 1_555 3_555
Na3 O3 O4 63.4(9) 1_555 15_554
Na3 O3 Al1 88(2) 3_555 1_555
Na3 O3 Ge1 88(2) 3_555 1_555
Na3 O3 P1 89.8(7) 3_555 12_555
Na3 O3 O1 122(3) 3_555 1_555
Na3 O3 O1 62(2) 3_555 3_555
Na3 O3 O1 80.2(15) 3_555 12_555
Na3 O3 O2 64.2(14) 3_555 10_555
Na3 O3 O2 125.7(19) 3_555 15_554
Na3 O3 O3 113.0(12) 3_555 2_555
Na3 O3 O3 53.2(8) 3_555 3_555
Na3 O3 O4 123.1(7) 3_555 15_554
Al1 O3 P1 144.1(4) 1_555 12_555
Al1 O3 O1 110.6(3) 1_555 12_555
Al1 O3 O2 151.6(4) 1_555 10_555
Al1 O3 O2 134.5(4) 1_555 15_554
Al1 O3 O3 48.3(3) 1_555 2_555
Al1 O3 O3 48.3(3) 1_555 3_555
Al1 O3 O4 139.6(3) 1_555 15_554
Ge1 O3 P1 144.1(4) 1_555 12_555
Ge1 O3 O1 110.6(3) 1_555 12_555
Ge1 O3 O2 151.6(4) 1_555 10_555
Ge1 O3 O2 134.5(4) 1_555 15_554
Ge1 O3 O3 48.3(3) 1_555 2_555
Ge1 O3 O3 48.3(3) 1_555 3_555
Ge1 O3 O4 139.6(3) 1_555 15_554
P1 O3 O1 110.2(5) 12_555 1_555
P1 O3 O1 106.9(5) 12_555 3_555
P1 O3 O2 73.4(4) 12_555 15_554
P1 O3 O3 156.4(4) 12_555 2_555
P1 O3 O3 143.0(4) 12_555 3_555
O1 O3 O1 60.0(4) 1_555 3_555
O1 O3 O1 87.6(4) 1_555 12_555
O1 O3 O2 149.4(5) 1_555 10_555
O1 O3 O2 112.7(4) 1_555 15_554
O1 O3 O3 64.0(3) 1_555 2_555
O1 O3 O3 92.8(4) 1_555 3_555
O1 O3 O4 95.1(4) 1_555 15_554
O1 O3 O1 73.6(3) 3_555 12_555
O1 O3 O2 114.2(4) 3_555 10_555
O1 O3 O2 172.5(5) 3_555 15_554
O1 O3 O3 90.1(4) 3_555 2_555
O1 O3 O3 59.5(3) 3_555 3_555
O1 O3 O4 126.7(5) 3_555 15_554
O1 O3 O2 63.0(3) 12_555 10_555
O1 O3 O2 105.4(4) 12_555 15_554
O1 O3 O3 151.5(4) 12_555 2_555
O1 O3 O3 124.6(4) 12_555 3_555
O1 O3 O4 57.8(3) 12_555 15_554
O2 O3 O2 71.0(4) 10_555 15_554
O2 O3 O3 145.2(5) 10_555 2_555
O2 O3 O3 110.2(4) 10_555 3_555
O2 O3 O4 63.2(4) 10_555 15_554
O2 O3 O3 87.6(3) 15_554 2_555
O2 O3 O3 124.8(4) 15_554 3_555
O2 O3 O4 49.8(3) 15_554 15_554
O3 O3 O3 60.0(3) 2_555 3_555
O3 O3 O4 122.3(3) 2_555 15_554
O3 O3 O4 171.9(4) 3_555 15_554
Na2 O4 Na3 80(2) 1_555 8_555
Na2 O4 Na3 90(2) 1_555 9_455
Na2 O4 Al2 91.8(3) 1_555 1_555
Na2 O4 Ge2 91.8(3) 1_555 1_555
Na2 O4 P1 116.4(3) 1_555 16_555
Na2 O4 O1 88.4(3) 1_555 16_555
Na2 O4 O2 120.9(4) 1_555 1_555
Na2 O4 O2 120.2(4) 1_555 2_555
Na2 O4 O2 149.0(3) 1_555 17_555
Na2 O4 O3 105.4(3) 1_555 8_555
Na2 O4 O4 59.4(3) 1_555 2_555
Na2 O4 O4 59.4(3) 1_555 3_555
Na3 O4 Na3 169.6(19) 8_555 9_455
Na3 O4 Al2 82.6(20) 8_555 1_555
Na3 O4 Ge2 82.6(20) 8_555 1_555
Na3 O4 P1 86.5(8) 8_555 16_555
Na3 O4 O1 104.5(16) 8_555 16_555
Na3 O4 O2 59(2) 8_555 1_555
Na3 O4 O2 120(2) 8_555 2_555
Na3 O4 O2 99.9(13) 8_555 17_555
Na3 O4 O3 52.0(6) 8_555 8_555
Na3 O4 O4 107.8(11) 8_555 2_555
Na3 O4 O4 48.0(7) 8_555 3_555
Na3 O4 Al2 96(2) 9_455 1_555
Na3 O4 Ge2 96(2) 9_455 1_555
Na3 O4 P1 99.5(15) 9_455 16_555
Na3 O4 O1 76.5(19) 9_455 16_555
Na3 O4 O2 126(3) 9_455 1_555
Na3 O4 O2 64(3) 9_455 2_555
Na3 O4 O2 89.7(17) 9_455 17_555
Na3 O4 O3 133.8(14) 9_455 8_555
Na3 O4 O4 65.0(8) 9_455 2_555
Na3 O4 O4 124.8(11) 9_455 3_555
Al2 O4 P1 147.4(4) 1_555 16_555
Al2 O4 O1 172.9(5) 1_555 16_555
Al2 O4 O2 45.5(3) 1_555 1_555
Al2 O4 O2 45.1(3) 1_555 2_555
Al2 O4 O2 119.1(3) 1_555 17_555
Al2 O4 O3 125.7(3) 1_555 8_555
Al2 O4 O4 46.9(3) 1_555 2_555
Al2 O4 O4 46.9(3) 1_555 3_555
Ge2 O4 P1 147.4(4) 1_555 16_555
Ge2 O4 O1 172.9(5) 1_555 16_555
Ge2 O4 O2 45.5(3) 1_555 1_555
Ge2 O4 O2 45.1(3) 1_555 2_555
Ge2 O4 O2 119.1(3) 1_555 17_555
Ge2 O4 O3 125.7(3) 1_555 8_555
Ge2 O4 O4 46.9(3) 1_555 2_555
Ge2 O4 O4 46.9(3) 1_555 3_555
P1 O4 O2 103.0(5) 16_555 1_555
P1 O4 O2 120.2(5) 16_555 2_555
P1 O4 O4 163.1(4) 16_555 2_555
P1 O4 O4 134.2(4) 16_555 3_555
O1 O4 O2 139.3(5) 16_555 1_555
O1 O4 O2 129.4(5) 16_555 2_555
O1 O4 O2 61.4(3) 16_555 17_555
O1 O4 O3 60.9(4) 16_555 8_555
O1 O4 O4 128.2(4) 16_555 2_555
O1 O4 O4 137.9(5) 16_555 3_555
O2 O4 O2 62.4(4) 1_555 2_555
O2 O4 O2 83.6(4) 1_555 17_555
O2 O4 O3 82.9(4) 1_555 8_555
O2 O4 O4 92.3(4) 1_555 2_555
O2 O4 O4 61.6(4) 1_555 3_555
O2 O4 O2 87.0(4) 2_555 17_555
O2 O4 O3 132.1(4) 2_555 8_555
O2 O4 O4 60.9(3) 2_555 2_555
O2 O4 O4 91.9(5) 2_555 3_555
O2 O4 O3 55.5(3) 17_555 8_555
O2 O4 O4 145.0(4) 17_555 2_555
O2 O4 O4 140.7(4) 17_555 3_555
O3 O4 O4 158.5(4) 8_555 2_555
O3 O4 O4 99.8(4) 8_555 3_555
O4 O4 O4 60.0(4) 2_555 3_555

loop_
_geom_bond_atom_site_label_1
_geom_bond_atom_site_label_2
_geom_bond_distance
_geom_bond_site_symmetry_2
Na1 Na3 3.12(6) 1_555
Na1 Na3 3.12(6) 2_555
Na1 Na3 3.12(6) 3_555
Na1 Na3 3.12(6) 4_555
Na1 Na3 3.12(6) 5_555
Na1 Na3 3.12(6) 6_555
Na1 Al1 3.124(4) 1_555
Na1 Al1 3.124(4) 4_555
Na1 Ge1 3.124(4) 1_555
Na1 Ge1 3.124(4) 4_555
Na1 P1 3.479(5) 10_455
Na1 P1 3.479(4) 11_445
Na1 P1 3.479(4) 12_555
Na1 P1 3.479(5) 13_544
Na1 P1 3.479(4) 14_554
Na1 P1 3.479(4) 15_444
Na1 O2 3.302(6) 10_555
Na1 O2 3.302(9) 11_455
Na1 O2 3.302(6) 12_445
Na1 O2 3.302(6) 13_444
Na1 O2 3.302(9) 14_544
Na1 O2 3.302(6) 15_554
Na1 O3 2.402(4) 1_555
Na1 O3 2.402(5) 2_555
Na1 O3 2.402(5) 3_555
Na1 O3 2.402(4) 4_555
Na1 O3 2.402(5) 5_555
Na1 O3 2.402(5) 6_555
Na2 Na3 3.20(6) 7_445
Na2 Na3 3.20(7) 8_555
Na2 Na3 3.20(6) 9_455
Na2 Na3 3.20(6) 16_555
Na2 Na3 3.20(7) 17_445
Na2 Na3 3.20(6) 18_545
Na2 Al2 3.142(4) 1_555
Na2 Al2 3.142(4) 4_556
Na2 Ge2 3.142(4) 1_555
Na2 Ge2 3.142(4) 4_556
Na2 P1 3.434(4) 7_445
Na2 P1 3.434(5) 8_555
Na2 P1 3.434(5) 9_455
Na2 P1 3.434(4) 16_555
Na2 P1 3.434(5) 17_445
Na2 P1 3.434(5) 18_545
Na2 O1 3.420(6) 7_445
Na2 O1 3.420(6) 8_555
Na2 O1 3.420(9) 9_455
Na2 O1 3.420(6) 16_555
Na2 O1 3.420(6) 17_445
Na2 O1 3.420(9) 18_545
Na2 O4 2.481(6) 1_555
Na2 O4 2.481(6) 2_555
Na2 O4 2.481(7) 3_555
Na2 O4 2.481(6) 4_556
Na2 O4 2.481(6) 5_556
Na2 O4 2.481(7) 6_556
Na3 Na1 3.12(6) 1_555
Na3 Na2 3.20(6) 13_554
Na3 Al1 2.96(5) 1_555
Na3 Ge1 2.96(5) 1_555
Na3 Al2 2.90(5) 13_554
Na3 Ge2 2.90(5) 13_554
Na3 P1 2.795(17) 10_455
Na3 P1 2.733(17) 11_455
Na3 P1 2.83(3) 12_555
Na3 O1 2.62(10) 1_555
Na3 O1 3.13(5) 10_455
Na3 O1 2.78(6) 11_455
Na3 O2 2.50(5) 11_455
Na3 O2 3.26(4) 12_455
Na3 O2 2.53(10) 15_554
Na3 O3 2.19(2) 1_555
Na3 O3 2.344(11) 2_555
Na3 O4 2.038(11) 14_554
Na3 O4 2.49(2) 15_554
Al1 Na1 3.124(4) 1_555
Al1 Na3 2.96(5) 1_555
Al1 Na3 2.96(5) 2_555
Al1 Na3 2.96(6) 3_555
Al1 P1 3.245(6) 1_555
Al1 P1 3.245(5) 2_555
Al1 P1 3.245(6) 3_555
Al1 P1 3.270(6) 10_455
Al1 P1 3.270(4) 11_445
Al1 P1 3.270(4) 12_555
Al1 O1 1.833(8) 1_555
Al1 O1 1.833(6) 2_555
Al1 O1 1.833(8) 3_555
Al1 O3 1.904(5) 1_555
Al1 O3 1.904(6) 2_555
Al1 O3 1.904(6) 3_555
Ge1 Na1 3.124(4) 1_555
Ge1 Na3 2.96(5) 1_555
Ge1 Na3 2.96(5) 2_555
Ge1 Na3 2.96(6) 3_555
Ge1 P1 3.245(6) 1_555
Ge1 P1 3.245(5) 2_555
Ge1 P1 3.245(6) 3_555
Ge1 P1 3.270(6) 10_455
Ge1 P1 3.270(4) 11_445
Ge1 P1 3.270(4) 12_555
Ge1 O1 1.833(8) 1_555
Ge1 O1 1.833(6) 2_555
Ge1 O1 1.833(8) 3_555
Ge1 O3 1.904(5) 1_555
Ge1 O3 1.904(6) 2_555
Ge1 O3 1.904(6) 3_555
Al2 Na2 3.142(4) 1_555
Al2 Na3 2.90(5) 7_445
Al2 Na3 2.90(5) 8_555
Al2 Na3 2.90(5) 9_455
Al2 P1 3.233(6) 1_555
Al2 P1 3.233(6) 2_555
Al2 P1 3.233(6) 3_555
Al2 P1 3.229(4) 16_555
Al2 P1 3.229(6) 17_445
Al2 P1 3.229(5) 18_545
Al2 O2 1.865(7) 1_555
Al2 O2 1.865(8) 2_555
Al2 O2 1.865(6) 3_555
Al2 O4 1.849(6) 1_555
Al2 O4 1.849(7) 2_555
Al2 O4 1.849(8) 3_555
Ge2 Na2 3.142(4) 1_555
Ge2 Na3 2.90(5) 7_445
Ge2 Na3 2.90(5) 8_555
Ge2 Na3 2.90(5) 9_455
Ge2 P1 3.233(6) 1_555
Ge2 P1 3.233(6) 2_555
Ge2 P1 3.233(6) 3_555
Ge2 P1 3.229(4) 16_555
Ge2 P1 3.229(6) 17_445
Ge2 P1 3.229(5) 18_545
Ge2 O2 1.865(7) 1_555
Ge2 O2 1.865(8) 2_555
Ge2 O2 1.865(6) 3_555
Ge2 O4 1.849(6) 1_555
Ge2 O4 1.849(7) 2_555
Ge2 O4 1.849(8) 3_555
P1 Na1 3.479(5) 7_455
P1 Na2 3.434(4) 13_554
P1 Na3 2.795(17) 10_455
P1 Na3 2.832(13) 11_455
P1 Na3 2.73(2) 12_555
P1 Al1 3.245(6) 1_555
P1 Al1 3.270(6) 10_455
P1 Ge1 3.245(6) 1_555
P1 Ge1 3.270(6) 10_455
P1 Al2 3.233(6) 1_555
P1 Al2 3.229(4) 16_555
P1 Ge2 3.233(6) 1_555
P1 Ge2 3.229(4) 16_555
P1 O1 1.503(9) 1_555
P1 O1 3.495(8) 10_455
P1 O1 3.456(10) 11_455
P1 O2 3.349(10) 1_555
P1 O2 1.541(8) 2_555
P1 O2 3.304(8) 16_555
P1 O3 1.531(8) 11_455
P1 O4 1.514(6) 16_555
O1 Na2 3.420(6) 13_554
O1 Na3 2.62(10) 1_555
O1 Na3 3.13(5) 10_455
O1 Na3 2.78(5) 12_555
O1 Al1 1.833(8) 1_555
O1 Ge1 1.833(8) 1_555
O1 P1 1.503(9) 1_555
O1 P1 3.495(8) 10_455
O1 P1 3.457(8) 12_555
O1 O1 2.675(9) 2_555
O1 O1 2.675(13) 3_555
O1 O1 3.141(10) 10_455
O1 O2 3.403(11) 1_555
O1 O2 2.544(9) 2_555
O1 O3 2.615(9) 1_555
O1 O3 2.728(7) 2_555
O1 O3 2.505(11) 11_455
O1 O4 2.425(9) 16_555
O2 Na1 3.302(6) 7_555
O2 Na3 2.53(10) 8_555
O2 Na3 3.26(4) 11_445
O2 Na3 2.50(5) 12_555
O2 Al2 1.865(7) 1_555
O2 Ge2 1.865(7) 1_555
O2 P1 3.349(10) 1_555
O2 P1 1.541(9) 3_555
O2 P1 3.304(8) 16_555
O2 O1 3.403(11) 1_555
O2 O1 2.544(9) 3_555
O2 O2 2.720(12) 2_555
O2 O2 2.720(8) 3_555
O2 O2 3.447(9) 17_555
O2 O2 3.447(12) 18_545
O2 O3 3.397(7) 8_555
O2 O3 2.359(8) 10_555
O2 O4 2.616(10) 1_555
O2 O4 2.634(8) 3_555
O2 O4 2.557(11) 18_545
O3 Na1 2.402(4) 1_555
O3 Na3 2.19(2) 1_555
O3 Na3 2.34(2) 3_555
O3 Al1 1.904(5) 1_555
O3 Ge1 1.904(5) 1_555
O3 P1 1.531(5) 12_555
O3 O1 2.615(9) 1_555
O3 O1 2.728(9) 3_555
O3 O1 2.505(7) 12_555
O3 O2 2.359(8) 10_555
O3 O2 3.397(9) 15_554
O3 O3 2.534(7) 2_555
O3 O3 2.534(7) 3_555
O3 O4 2.514(7) 15_554
O4 Na2 2.481(6) 1_555
O4 Na3 2.49(2) 8_555
O4 Na3 2.04(3) 9_455
O4 Al2 1.849(6) 1_555
O4 Ge2 1.849(6) 1_555
O4 P1 1.514(6) 16_555
O4 O1 2.425(9) 16_555
O4 O2 2.616(10) 1_555
O4 O2 2.634(9) 2_555
O4 O2 2.557(7) 17_555
O4 O3 2.514(8) 8_555
O4 O4 2.528(7) 2_555
O4 O4 2.528(9) 3_555
